data_4065575
loop_
_publ_author_name
'Sakamoto, Mayumi'
'Ohki, Yasuhiro'
'Tatsumi, Kazuyuki'

_publ_section_title
;
 Synthesis and Reactions of Coordinatively Unsaturated Half-Sandwich
 Rhodium and Iridium Complexes Having a 2,6-Dimesitylbenzenethiolate
 Ligand
;
_journal_issue 7
_journal_name_full Organometallics
_journal_page_first 1761
_journal_paper_doi 10.1021/om100006r
_journal_volume 29
_journal_year 2010
_chemical_formula_moiety 'C76 H74 B F24 Ir N2 S '
_chemical_formula_sum 'C76 H74 B F24 Ir N2 S'
_chemical_formula_weight 1706.49
_space_group_IT_number 2
_symmetry_cell_setting triclinic
_symmetry_Int_Tables_number 2
_symmetry_space_group_name_Hall '-P 1'
_symmetry_space_group_name_H-M 'P -1'
_cell_angle_alpha 98.802(2)
_cell_angle_beta 100.479(2)
_cell_angle_gamma 113.803(3)
_cell_formula_units_Z 2
_cell_length_a 14.072(4)
_cell_length_b 14.753(4)
_cell_length_c 20.935(5)
_cell_measurement_reflns_used 11907
_cell_measurement_temperature 293.1
_cell_measurement_theta_max 27.5
_cell_measurement_theta_min 3.0
_cell_volume 3784.3(17)
_computing_cell_refinement CrystalClear
_computing_data_collection CrystalClear
_computing_data_reduction CrystalStructure
_computing_publication_material 'CrystalStructure 3.8'
_computing_structure_refinement SHELXL
_computing_structure_solution 'DIRDIF99 (PATTY)'
_diffrn_detector_area_resol_mean 7.31
_diffrn_measured_fraction_theta_full 0.956
_diffrn_measured_fraction_theta_max 0.956
_diffrn_measurement_device_type 'Rigaku Saturn'
_diffrn_measurement_method \w
_diffrn_radiation_type 'Mo K\a'
_diffrn_radiation_wavelength 0.71070
_diffrn_reflns_av_R_equivalents 0.033
_diffrn_reflns_limit_h_max 15
_diffrn_reflns_limit_h_min -18
_diffrn_reflns_limit_k_max 19
_diffrn_reflns_limit_k_min -15
_diffrn_reflns_limit_l_max 27
_diffrn_reflns_limit_l_min -27
_diffrn_reflns_number 31073
_diffrn_reflns_theta_full 27.50
_diffrn_reflns_theta_max 27.50
_exptl_absorpt_coefficient_mu 1.899
_exptl_absorpt_correction_T_max 0.827
_exptl_absorpt_correction_T_min 0.735
_exptl_absorpt_correction_type multi-scan
_exptl_absorpt_process_details 'Jacobson, R. (1998) Private communication'
_exptl_crystal_colour yellow
_exptl_crystal_density_diffrn 1.497
_exptl_crystal_density_method 'not measured'
_exptl_crystal_description block
_exptl_crystal_F_000 1716.00
_exptl_crystal_size_max 0.20
_exptl_crystal_size_mid 0.15
_exptl_crystal_size_min 0.10
_refine_diff_density_max 2.47
_refine_diff_density_min -1.07
_refine_ls_extinction_method none
_refine_ls_goodness_of_fit_ref 1.078
_refine_ls_hydrogen_treatment refall
_refine_ls_number_parameters 950
_refine_ls_number_reflns 16636
_refine_ls_R_factor_gt 0.0512
_refine_ls_shift/su_max 0.0010
_refine_ls_structure_factor_coef Fsqd
_refine_ls_weighting_details 'w = 1/[\s^2^(Fo^2^)+(0.0593P)^2^+5.7192P] where P=(Fo^2^+2Fc^2^)/3'
_refine_ls_weighting_scheme calc
_refine_ls_wR_factor_ref 0.1300
_reflns_number_gt 14197
_reflns_number_total 16636
_reflns_threshold_expression F^2^>2.0\s(F^2^)
_cod_data_source_file om100006r_si_001.cif
_cod_data_source_block '__saka10-081220'
_cod_original_cell_volume 3784.3(16)
_cod_original_formula_sum 'C76 H74 B F24 Ir N2 S '
_cod_database_code 4065575

loop_
_symmetry_equiv_pos_site_id
_symmetry_equiv_pos_as_xyz
1 +X,+Y,+Z
2 -X,-Y,-Z

loop_
_atom_site_label
_atom_site_type_symbol
_atom_site_fract_x
_atom_site_fract_y
_atom_site_fract_z
_atom_site_U_iso_or_equiv
_atom_site_adp_type
_atom_site_occupancy
_atom_site_symmetry_multiplicity
_atom_site_calc_flag
_atom_site_refinement_flags
Ir(1) Ir -0.007719(14) 0.398992(13) 0.226324(9) 0.03067(6) Uani 1.00 1 d .
S(1) S -0.02480(9) 0.34702(9) 0.10874(6) 0.0330(2) Uani 1.00 1 d .
F(1) F 0.7566(3) 1.1977(2) 0.5016(2) 0.0882(14) Uani 1.00 1 d .
F(2) F 0.6283(3) 1.1740(2) 0.5465(2) 0.0700(10) Uani 1.00 1 d .
F(3) F 0.5952(3) 1.1304(2) 0.4406(2) 0.0777(12) Uani 1.00 1 d .
F(4) F 0.5957(3) 0.8592(4) 0.6539(2) 0.1012(17) Uani 1.00 1 d .
F(5) F 0.7578(3) 0.9695(3) 0.67990(18) 0.0797(12) Uani 1.00 1 d .
F(6) F 0.7171(3) 0.8165(2) 0.63167(17) 0.0641(9) Uani 1.00 1 d .
F(7) F 0.3949(3) 0.5128(3) 0.51535(19) 0.0836(13) Uani 1.00 1 d .
F(8) F 0.2762(3) 0.5416(3) 0.4576(2) 0.0753(11) Uani 1.00 1 d .
F(9) F 0.2679(3) 0.3946(3) 0.4354(2) 0.0940(15) Uani 1.00 1 d .
F(10) F 0.4868(8) 0.4220(7) 0.2119(5) 0.076(2) Uiso 0.50 1 d P
F(11) F 0.4431(7) 0.4082(6) 0.2020(4) 0.059(2) Uiso 0.50 1 d P
F(12) F 0.4250(6) 0.3106(6) 0.2591(4) 0.050(2) Uiso 0.50 1 d P
F(13) F 0.4450(7) 0.3103(6) 0.2784(4) 0.057(2) Uiso 0.50 1 d P
F(14) F 0.5913(5) 0.4278(5) 0.2652(3) 0.0478(16) Uiso 0.50 1 d P
F(15) F 0.5978(6) 0.4183(6) 0.2932(4) 0.067(2) Uiso 0.50 1 d P
F(16) F 0.6983(2) 0.7909(2) 0.14187(17) 0.0566(8) Uani 1.00 1 d .
F(17) F 0.5641(4) 0.7917(4) 0.07610(19) 0.0922(15) Uani 1.00 1 d .
F(18) F 0.5528(3) 0.6544(2) 0.1037(2) 0.0795(12) Uani 1.00 1 d .
F(19) F 0.2858(5) 0.8381(4) 0.2752(3) 0.0451(13) Uiso 0.50 1 d P
F(20) F 0.2552(7) 0.7922(7) 0.2334(5) 0.084(2) Uiso 0.50 1 d P
F(21) F 0.2585(7) 0.8020(7) 0.1712(4) 0.087(2) Uiso 0.50 1 d P
F(22) F 0.3086(5) 0.8671(5) 0.1629(3) 0.0557(16) Uiso 0.50 1 d P
F(23) F 0.3713(7) 0.9515(6) 0.2272(5) 0.077(2) Uiso 0.50 1 d P
F(24) F 0.3802(6) 0.9557(5) 0.2626(4) 0.0593(18) Uiso 0.50 1 d P
F(25) F 1.0133(3) 1.0126(3) 0.3286(2) 0.0812(12) Uani 1.00 1 d .
F(26) F 1.1010(2) 1.0548(3) 0.4316(2) 0.0763(11) Uani 1.00 1 d .
F(27) F 0.9718(3) 1.0913(2) 0.4038(2) 0.0802(12) Uani 1.00 1 d .
F(28) F 0.9183(11) 0.6878(10) 0.5142(6) 0.067(3) Uiso 0.33 1 d P
F(29) F 0.8715(7) 0.6357(8) 0.4876(5) 0.0377(19) Uiso 0.33 1 d P
F(30) F 0.8507(6) 0.5981(6) 0.4576(5) 0.0324(17) Uiso 0.33 1 d P
F(31) F 0.8704(12) 0.5950(11) 0.4161(8) 0.083(3) Uiso 0.33 1 d P
F(32) F 0.9043(9) 0.6054(8) 0.3860(5) 0.052(2) Uiso 0.33 1 d P
F(33) F 0.9726(13) 0.6535(12) 0.4125(8) 0.080(3) Uiso 0.33 1 d P
F(34) F 1.0212(9) 0.6993(9) 0.4478(7) 0.048(2) Uiso 0.33 1 d P
F(35) F 1.0295(8) 0.7232(8) 0.4779(6) 0.045(2) Uiso 0.33 1 d P
F(36) F 1.0079(12) 0.7352(10) 0.5140(8) 0.085(3) Uiso 0.33 1 d P
N(1) N -0.2291(3) 0.2308(3) 0.2277(2) 0.0442(10) Uani 1.00 1 d .
N(2) N -0.0772(3) 0.5668(3) 0.2035(2) 0.0407(9) Uani 1.00 1 d .
C(1) C 0.1275(3) 0.5157(3) 0.3114(2) 0.0347(10) Uani 1.00 1 d .
C(2) C 0.1704(3) 0.4851(3) 0.2600(2) 0.0350(10) Uani 1.00 1 d .
C(3) C 0.1452(3) 0.3793(3) 0.2549(2) 0.0372(10) Uani 1.00 1 d .
C(4) C 0.0818(4) 0.3445(3) 0.2989(2) 0.0376(10) Uani 1.00 1 d .
C(5) C 0.0678(4) 0.4290(3) 0.3338(2) 0.0374(10) Uani 1.00 1 d .
C(6) C 0.1465(5) 0.6230(4) 0.3391(2) 0.0537(14) Uani 1.00 1 d .
C(7) C 0.2459(4) 0.5546(4) 0.2273(2) 0.0523(14) Uani 1.00 1 d .
C(8) C 0.1830(4) 0.3196(4) 0.2103(3) 0.0553(15) Uani 1.00 1 d .
C(9) C 0.0450(5) 0.2411(4) 0.3133(3) 0.0558(15) Uani 1.00 1 d .
C(10) C 0.0133(4) 0.4290(5) 0.3891(2) 0.0529(14) Uani 1.00 1 d .
C(11) C -0.1455(3) 0.2342(3) 0.0659(2) 0.0349(10) Uani 1.00 1 d .
C(12) C -0.2376(4) 0.2421(4) 0.0331(2) 0.0395(11) Uani 1.00 1 d .
C(13) C -0.3324(4) 0.1522(4) -0.0001(2) 0.0489(13) Uani 1.00 1 d .
C(14) C -0.3360(4) 0.0569(4) -0.0026(2) 0.0516(14) Uani 1.00 1 d .
C(15) C -0.2435(4) 0.0505(4) 0.0266(2) 0.0484(13) Uani 1.00 1 d .
C(16) C -0.1480(4) 0.1366(3) 0.0600(2) 0.0391(11) Uani 1.00 1 d .
C(17) C -0.2435(4) 0.3393(4) 0.0246(2) 0.0415(11) Uani 1.00 1 d .
C(18) C -0.3154(4) 0.3671(4) 0.0504(2) 0.0477(13) Uani 1.00 1 d .
C(19) C -0.3362(4) 0.4455(4) 0.0304(3) 0.0530(14) Uani 1.00 1 d .
C(20) C -0.2872(4) 0.4974(4) -0.0127(3) 0.0511(13) Uani 1.00 1 d .
C(21) C -0.2119(4) 0.4719(4) -0.0352(2) 0.0476(13) Uani 1.00 1 d .
C(22) C -0.1896(4) 0.3940(4) -0.0181(2) 0.0419(11) Uani 1.00 1 d .
C(23) C -0.3722(5) 0.3162(5) 0.0988(3) 0.0635(17) Uani 1.00 1 d .
C(24) C -0.3137(5) 0.5799(5) -0.0343(3) 0.0711(19) Uani 1.00 1 d .
C(25) C -0.1114(4) 0.3677(4) -0.0482(2) 0.0495(13) Uani 1.00 1 d .
C(26) C -0.0518(4) 0.1184(3) 0.0843(2) 0.0385(11) Uani 1.00 1 d .
C(27) C 0.0301(4) 0.1402(4) 0.0503(2) 0.0429(11) Uani 1.00 1 d .
C(28) C 0.1146(5) 0.1174(4) 0.0709(2) 0.0508(13) Uani 1.00 1 d .
C(29) C 0.1225(5) 0.0720(4) 0.1240(3) 0.0558(15) Uani 1.00 1 d .
C(30) C 0.0401(5) 0.0472(4) 0.1551(2) 0.0538(15) Uani 1.00 1 d .
C(31) C -0.0468(4) 0.0689(3) 0.1362(2) 0.0434(12) Uani 1.00 1 d .
C(32) C 0.0251(4) 0.1870(4) -0.0087(2) 0.0496(13) Uani 1.00 1 d .
C(33) C 0.2179(6) 0.0512(6) 0.1468(3) 0.080(2) Uani 1.00 1 d .
C(34) C -0.1346(5) 0.0406(4) 0.1716(3) 0.0569(15) Uani 1.00 1 d .
C(35) C -0.1508(4) 0.2936(3) 0.2233(2) 0.0383(11) Uani 1.00 1 d .
C(36) C -0.3288(5) 0.1527(4) 0.2363(3) 0.0592(16) Uani 1.00 1 d .
C(37) C -0.3926(5) 0.0780(5) 0.1683(3) 0.0716(19) Uani 1.00 1 d .
C(38) C -0.2952(5) 0.0997(5) 0.2857(3) 0.0667(18) Uani 1.00 1 d .
C(39) C -0.3877(7) 0.2073(6) 0.2607(5) 0.104(3) Uani 1.00 1 d .
C(40) C -0.0580(3) 0.5000(3) 0.2077(2) 0.0338(10) Uani 1.00 1 d .
C(41) C -0.0990(5) 0.6563(4) 0.2027(2) 0.0503(14) Uani 1.00 1 d .
C(42) C -0.0909(6) 0.6822(5) 0.1363(3) 0.0625(17) Uani 1.00 1 d .
C(43) C -0.2111(6) 0.6259(6) 0.2117(4) 0.088(2) Uani 1.00 1 d .
C(44) C -0.0123(7) 0.7447(5) 0.2602(3) 0.077(2) Uani 1.00 1 d .
C(45) C 0.6235(3) 0.8603(3) 0.4431(2) 0.0288(9) Uani 1.00 1 d .
C(46) C 0.6286(3) 0.9568(3) 0.4430(2) 0.0327(9) Uani 1.00 1 d .
C(47) C 0.6490(3) 1.0292(3) 0.5010(2) 0.0350(10) Uani 1.00 1 d .
C(48) C 0.6659(4) 1.0073(4) 0.5632(2) 0.0430(11) Uani 1.00 1 d .
C(49) C 0.6630(3) 0.9126(4) 0.5650(2) 0.0386(11) Uani 1.00 1 d .
C(50) C 0.6424(3) 0.8414(3) 0.5067(2) 0.0339(9) Uani 1.00 1 d .
C(51) C 0.6571(4) 1.1320(4) 0.4975(3) 0.0478(13) Uani 1.00 1 d .
C(52) C 0.6814(5) 0.8884(5) 0.6318(2) 0.0545(14) Uani 1.00 1 d .
C(53) C 0.5371(3) 0.6609(3) 0.3726(2) 0.0306(9) Uani 1.00 1 d .
C(54) C 0.4655(3) 0.6266(3) 0.4114(2) 0.0333(9) Uani 1.00 1 d .
C(55) C 0.4052(3) 0.5230(3) 0.4061(2) 0.0355(10) Uani 1.00 1 d .
C(56) C 0.4116(4) 0.4495(3) 0.3603(2) 0.0410(11) Uani 1.00 1 d .
C(57) C 0.4794(3) 0.4809(3) 0.3196(2) 0.0384(10) Uani 1.00 1 d .
C(58) C 0.5410(3) 0.5850(3) 0.3262(2) 0.0356(10) Uani 1.00 1 d .
C(59) C 0.3371(4) 0.4932(4) 0.4532(2) 0.0471(13) Uani 1.00 1 d .
C(60) C 0.4926(4) 0.4065(4) 0.2686(3) 0.0557(15) Uani 1.00 1 d .
C(61) C 0.5672(3) 0.7993(3) 0.3058(2) 0.0299(9) Uani 1.00 1 d .
C(62) C 0.6033(3) 0.7818(3) 0.2492(2) 0.0331(9) Uani 1.00 1 d .
C(63) C 0.5526(4) 0.7822(3) 0.1861(2) 0.0348(10) Uani 1.00 1 d .
C(64) C 0.4642(4) 0.8035(3) 0.1771(2) 0.0390(11) Uani 1.00 1 d .
C(65) C 0.4296(3) 0.8249(3) 0.2329(2) 0.0357(10) Uani 1.00 1 d .
C(66) C 0.4774(3) 0.8206(3) 0.2950(2) 0.0308(9) Uani 1.00 1 d .
C(67) C 0.5908(4) 0.7551(4) 0.1270(2) 0.0466(12) Uani 1.00 1 d .
C(68) C 0.3408(4) 0.8570(4) 0.2256(2) 0.0459(12) Uani 1.00 1 d .
C(69) C 0.7404(3) 0.7989(3) 0.3876(2) 0.0287(9) Uani 1.00 1 d .
C(70) C 0.8178(3) 0.8909(3) 0.3813(2) 0.0334(9) Uani 1.00 1 d .
C(71) C 0.9264(3) 0.9181(3) 0.3982(2) 0.0369(10) Uani 1.00 1 d .
C(72) C 0.9648(3) 0.8516(4) 0.4214(2) 0.0394(11) Uani 1.00 1 d .
C(73) C 0.8897(3) 0.7587(4) 0.4267(2) 0.0378(10) Uani 1.00 1 d .
C(74) C 0.7807(3) 0.7344(3) 0.4107(2) 0.0327(9) Uani 1.00 1 d .
C(75) C 1.0040(4) 1.0177(4) 0.3907(3) 0.0512(13) Uani 1.00 1 d .
C(76) C 0.9270(4) 0.6867(5) 0.4510(3) 0.0583(16) Uani 1.00 1 d .
B(1) B 0.6151(4) 0.7799(3) 0.3771(2) 0.0293(10) Uani 1.00 1 d .
H(1) H 0.1838 0.6447 0.3860 0.064 Uiso 1.00 1 c R
H(2) H 0.0786 0.6258 0.3335 0.064 Uiso 1.00 1 c R
H(3) H 0.1894 0.6674 0.3157 0.064 Uiso 1.00 1 c R
H(4) H 0.2677 0.5155 0.1974 0.063 Uiso 1.00 1 c R
H(5) H 0.3084 0.6062 0.2612 0.063 Uiso 1.00 1 c R
H(6) H 0.2101 0.5867 0.2025 0.063 Uiso 1.00 1 c R
H(7) H 0.1587 0.3207 0.1646 0.066 Uiso 1.00 1 c R
H(8) H 0.1543 0.2501 0.2141 0.066 Uiso 1.00 1 c R
H(9) H 0.2604 0.3497 0.2236 0.066 Uiso 1.00 1 c R
H(10) H 0.1061 0.2281 0.3270 0.067 Uiso 1.00 1 c R
H(11) H -0.0046 0.1897 0.2736 0.067 Uiso 1.00 1 c R
H(12) H 0.0098 0.2394 0.3486 0.067 Uiso 1.00 1 c R
H(13) H 0.0201 0.4964 0.4054 0.064 Uiso 1.00 1 c R
H(14) H 0.0466 0.4091 0.4250 0.064 Uiso 1.00 1 c R
H(15) H -0.0617 0.3814 0.3722 0.064 Uiso 1.00 1 c R
H(16) H -0.3940 0.1570 -0.0207 0.059 Uiso 1.00 1 c R
H(17) H -0.3997 -0.0021 -0.0237 0.062 Uiso 1.00 1 c R
H(18) H -0.2454 -0.0138 0.0237 0.058 Uiso 1.00 1 c R
H(19) H -0.3852 0.4630 0.0470 0.064 Uiso 1.00 1 c R
H(20) H -0.1752 0.5083 -0.0627 0.057 Uiso 1.00 1 c R
H(21) H -0.3852 0.3644 0.1278 0.076 Uiso 1.00 1 c R
H(22) H -0.3279 0.2927 0.1252 0.076 Uiso 1.00 1 c R
H(23) H -0.4397 0.2590 0.0741 0.076 Uiso 1.00 1 c R
H(24) H -0.3021 0.5844 -0.0777 0.085 Uiso 1.00 1 c R
H(25) H -0.2681 0.6444 -0.0023 0.085 Uiso 1.00 1 c R
H(26) H -0.3878 0.5631 -0.0364 0.085 Uiso 1.00 1 c R
H(27) H -0.0749 0.3425 -0.0176 0.059 Uiso 1.00 1 c R
H(28) H -0.0595 0.4278 -0.0566 0.059 Uiso 1.00 1 c R
H(29) H -0.1501 0.3160 -0.0897 0.059 Uiso 1.00 1 c R
H(30) H 0.1684 0.1328 0.0486 0.061 Uiso 1.00 1 c R
H(31) H 0.0428 0.0150 0.1898 0.065 Uiso 1.00 1 c R
H(32) H 0.0632 0.2602 0.0068 0.060 Uiso 1.00 1 c R
H(33) H -0.0488 0.1674 -0.0309 0.060 Uiso 1.00 1 c R
H(34) H 0.0578 0.1632 -0.0396 0.060 Uiso 1.00 1 c R
H(35) H 0.2310 0.0547 0.1939 0.096 Uiso 1.00 1 c R
H(36) H 0.2804 0.1014 0.1385 0.096 Uiso 1.00 1 c R
H(37) H 0.2031 -0.0158 0.1224 0.096 Uiso 1.00 1 c R
H(38) H -0.1896 -0.0274 0.1492 0.068 Uiso 1.00 1 c R
H(39) H -0.1654 0.0879 0.1708 0.068 Uiso 1.00 1 c R
H(40) H -0.1049 0.0431 0.2173 0.068 Uiso 1.00 1 c R
H(41) H -0.4397 0.1015 0.1447 0.086 Uiso 1.00 1 c R
H(42) H -0.4347 0.0117 0.1744 0.086 Uiso 1.00 1 c R
H(43) H -0.3438 0.0735 0.1427 0.086 Uiso 1.00 1 c R
H(44) H -0.2889 0.0422 0.2619 0.080 Uiso 1.00 1 c R
H(45) H -0.3484 0.0763 0.3099 0.080 Uiso 1.00 1 c R
H(46) H -0.2269 0.1467 0.3166 0.080 Uiso 1.00 1 c R
H(47) H -0.3719 0.2672 0.2437 0.124 Uiso 1.00 1 c R
H(48) H -0.3659 0.2271 0.3088 0.124 Uiso 1.00 1 c R
H(49) H -0.4638 0.1632 0.2453 0.124 Uiso 1.00 1 c R
H(50) H -0.0178 0.7291 0.1401 0.075 Uiso 1.00 1 c R
H(51) H -0.1376 0.7132 0.1242 0.075 Uiso 1.00 1 c R
H(52) H -0.1121 0.6208 0.1024 0.075 Uiso 1.00 1 c R
H(53) H -0.2260 0.5765 0.2381 0.106 Uiso 1.00 1 c R
H(54) H -0.2630 0.5966 0.1686 0.106 Uiso 1.00 1 c R
H(55) H -0.2155 0.6853 0.2342 0.106 Uiso 1.00 1 c R
H(56) H 0.0016 0.8084 0.2484 0.092 Uiso 1.00 1 c R
H(57) H 0.0527 0.7364 0.2682 0.092 Uiso 1.00 1 c R
H(58) H -0.0369 0.7447 0.3001 0.092 Uiso 1.00 1 c R
H(59) H 0.6178 0.9734 0.4021 0.039 Uiso 1.00 1 c R
H(60) H 0.6787 1.0547 0.6024 0.052 Uiso 1.00 1 c R
H(61) H 0.6411 0.7787 0.5097 0.041 Uiso 1.00 1 c R
H(62) H 0.4578 0.6745 0.4419 0.040 Uiso 1.00 1 c R
H(63) H 0.3713 0.3802 0.3569 0.049 Uiso 1.00 1 c R
H(64) H 0.5864 0.6045 0.2985 0.043 Uiso 1.00 1 c R
H(65) H 0.6637 0.7694 0.2541 0.040 Uiso 1.00 1 c R
H(66) H 0.4293 0.8034 0.1348 0.047 Uiso 1.00 1 c R
H(67) H 0.4497 0.8321 0.3309 0.037 Uiso 1.00 1 c R
H(68) H 0.7946 0.9357 0.3649 0.040 Uiso 1.00 1 c R
H(69) H 1.0381 0.8691 0.4327 0.047 Uiso 1.00 1 c R
H(70) H 0.7324 0.6722 0.4156 0.039 Uiso 1.00 1 c R

loop_
_atom_site_aniso_label
_atom_site_aniso_U_11
_atom_site_aniso_U_22
_atom_site_aniso_U_33
_atom_site_aniso_U_12
_atom_site_aniso_U_13
_atom_site_aniso_U_23
Ir(1) 0.03384(11) 0.02878(11) 0.02843(10) 0.01420(8) 0.00380(7) 0.00916(7)
S(1) 0.0343(5) 0.0329(6) 0.0276(5) 0.0118(4) 0.0055(4) 0.0084(4)
F(1) 0.049(2) 0.044(2) 0.168(4) 0.0103(17) 0.044(2) 0.027(2)
F(2) 0.082(2) 0.049(2) 0.088(2) 0.0350(19) 0.038(2) 0.0055(18)
F(3) 0.107(3) 0.0440(19) 0.075(2) 0.042(2) -0.005(2) 0.0081(18)
F(4) 0.080(3) 0.193(5) 0.076(2) 0.074(3) 0.053(2) 0.082(3)
F(5) 0.105(3) 0.087(2) 0.0378(19) 0.049(2) -0.005(2) 0.0005(18)
F(6) 0.094(2) 0.068(2) 0.0445(19) 0.046(2) 0.0200(19) 0.0248(17)
F(7) 0.056(2) 0.153(4) 0.048(2) 0.043(2) 0.0150(17) 0.052(2)
F(8) 0.063(2) 0.118(3) 0.082(2) 0.055(2) 0.043(2) 0.058(2)
F(9) 0.093(3) 0.064(2) 0.098(3) -0.004(2) 0.055(2) 0.022(2)
F(16) 0.056(2) 0.071(2) 0.0474(18) 0.0297(17) 0.0214(16) 0.0158(16)
F(17) 0.124(3) 0.170(4) 0.048(2) 0.111(3) 0.040(2) 0.058(2)
F(18) 0.088(2) 0.061(2) 0.068(2) 0.019(2) 0.029(2) -0.0157(19)
F(25) 0.091(3) 0.074(2) 0.058(2) 0.006(2) 0.036(2) 0.029(2)
F(26) 0.0366(18) 0.074(2) 0.083(2) -0.0060(17) 0.0007(18) 0.030(2)
F(27) 0.072(2) 0.045(2) 0.120(3) 0.0144(19) 0.036(2) 0.031(2)
N(1) 0.040(2) 0.042(2) 0.054(2) 0.014(2) 0.017(2) 0.027(2)
N(2) 0.053(2) 0.041(2) 0.040(2) 0.029(2) 0.013(2) 0.0164(19)
C(1) 0.036(2) 0.028(2) 0.029(2) 0.0106(19) -0.0054(18) 0.0037(18)
C(2) 0.029(2) 0.037(2) 0.032(2) 0.0112(19) -0.0004(18) 0.0075(19)
C(3) 0.032(2) 0.036(2) 0.036(2) 0.016(2) -0.0058(19) 0.001(2)
C(4) 0.040(2) 0.032(2) 0.036(2) 0.017(2) -0.004(2) 0.011(2)
C(5) 0.044(2) 0.042(2) 0.025(2) 0.021(2) 0.0009(19) 0.0129(19)
C(6) 0.069(3) 0.036(2) 0.044(3) 0.023(2) -0.004(2) 0.001(2)
C(7) 0.045(3) 0.056(3) 0.044(3) 0.012(2) 0.007(2) 0.014(2)
C(8) 0.047(3) 0.060(3) 0.056(3) 0.033(2) -0.001(2) -0.003(2)
C(9) 0.061(3) 0.038(2) 0.059(3) 0.018(2) -0.005(2) 0.020(2)
C(10) 0.056(3) 0.069(3) 0.039(2) 0.029(3) 0.012(2) 0.026(2)
C(11) 0.037(2) 0.038(2) 0.022(2) 0.011(2) 0.0041(18) 0.0065(18)
C(12) 0.036(2) 0.045(2) 0.031(2) 0.012(2) 0.007(2) 0.012(2)
C(13) 0.039(2) 0.060(3) 0.035(2) 0.013(2) -0.001(2) 0.013(2)
C(14) 0.046(3) 0.046(3) 0.041(2) 0.004(2) 0.002(2) 0.007(2)
C(15) 0.055(3) 0.035(2) 0.041(2) 0.011(2) 0.003(2) 0.006(2)
C(16) 0.043(2) 0.035(2) 0.031(2) 0.011(2) 0.005(2) 0.010(2)
C(17) 0.037(2) 0.055(3) 0.032(2) 0.019(2) 0.003(2) 0.021(2)
C(18) 0.038(2) 0.068(3) 0.046(3) 0.026(2) 0.013(2) 0.032(2)
C(19) 0.042(3) 0.072(4) 0.057(3) 0.030(2) 0.015(2) 0.031(3)
C(20) 0.045(3) 0.053(3) 0.053(3) 0.020(2) 0.002(2) 0.026(2)
C(21) 0.048(3) 0.059(3) 0.034(2) 0.020(2) 0.008(2) 0.022(2)
C(22) 0.040(2) 0.051(3) 0.032(2) 0.018(2) 0.004(2) 0.014(2)
C(23) 0.061(3) 0.084(4) 0.073(4) 0.045(3) 0.033(3) 0.043(3)
C(24) 0.066(4) 0.078(4) 0.079(4) 0.036(3) 0.012(3) 0.044(4)
C(25) 0.063(3) 0.058(3) 0.029(2) 0.026(2) 0.014(2) 0.017(2)
C(26) 0.047(2) 0.028(2) 0.032(2) 0.015(2) 0.000(2) 0.0029(19)
C(27) 0.054(3) 0.039(2) 0.034(2) 0.024(2) 0.006(2) 0.003(2)
C(28) 0.061(3) 0.052(3) 0.040(2) 0.033(2) 0.008(2) -0.000(2)
C(29) 0.076(4) 0.053(3) 0.045(3) 0.044(3) 0.006(3) 0.002(2)
C(30) 0.079(4) 0.046(3) 0.041(3) 0.038(3) 0.005(2) 0.011(2)
C(31) 0.056(3) 0.027(2) 0.039(2) 0.013(2) 0.007(2) 0.006(2)
C(32) 0.053(3) 0.052(3) 0.044(3) 0.024(2) 0.015(2) 0.010(2)
C(33) 0.100(5) 0.105(6) 0.060(4) 0.078(5) 0.007(4) 0.010(4)
C(34) 0.069(4) 0.040(3) 0.052(3) 0.016(2) 0.010(3) 0.018(2)
C(35) 0.047(2) 0.040(2) 0.034(2) 0.025(2) 0.009(2) 0.014(2)
C(36) 0.054(3) 0.055(3) 0.078(4) 0.020(3) 0.033(3) 0.035(3)
C(37) 0.049(3) 0.060(4) 0.090(5) 0.005(3) 0.016(3) 0.032(3)
C(38) 0.074(4) 0.062(4) 0.067(4) 0.022(3) 0.028(3) 0.039(3)
C(39) 0.098(6) 0.085(5) 0.188(10) 0.054(5) 0.108(7) 0.079(6)
C(40) 0.037(2) 0.038(2) 0.030(2) 0.019(2) 0.0070(19) 0.0106(19)
C(41) 0.081(4) 0.056(3) 0.047(3) 0.055(3) 0.025(2) 0.025(2)
C(42) 0.097(5) 0.068(4) 0.046(3) 0.054(4) 0.022(3) 0.029(3)
C(43) 0.107(6) 0.122(6) 0.110(6) 0.096(6) 0.062(5) 0.066(5)
C(44) 0.141(7) 0.063(4) 0.049(3) 0.072(4) 0.017(4) 0.014(3)
C(45) 0.024(2) 0.031(2) 0.030(2) 0.0105(17) 0.0069(17) 0.0091(17)
C(46) 0.027(2) 0.031(2) 0.037(2) 0.0104(18) 0.0080(18) 0.0085(19)
C(47) 0.028(2) 0.030(2) 0.043(2) 0.0123(19) 0.009(2) 0.0030(19)
C(48) 0.040(2) 0.044(2) 0.042(2) 0.019(2) 0.012(2) 0.001(2)
C(49) 0.035(2) 0.053(3) 0.031(2) 0.022(2) 0.009(2) 0.010(2)
C(50) 0.034(2) 0.039(2) 0.034(2) 0.020(2) 0.0090(19) 0.0115(19)
C(51) 0.038(2) 0.038(2) 0.056(3) 0.013(2) 0.008(2) -0.002(2)
C(52) 0.066(3) 0.067(3) 0.041(3) 0.039(3) 0.018(2) 0.012(2)
C(53) 0.024(2) 0.033(2) 0.034(2) 0.0128(18) 0.0037(17) 0.0138(19)
C(54) 0.025(2) 0.040(2) 0.032(2) 0.0138(19) 0.0043(18) 0.0094(19)
C(55) 0.028(2) 0.043(2) 0.034(2) 0.012(2) 0.0061(19) 0.017(2)
C(56) 0.034(2) 0.029(2) 0.055(3) 0.009(2) 0.009(2) 0.016(2)
C(57) 0.035(2) 0.033(2) 0.045(2) 0.016(2) 0.008(2) 0.007(2)
C(58) 0.036(2) 0.037(2) 0.037(2) 0.018(2) 0.011(2) 0.012(2)
C(59) 0.035(2) 0.055(3) 0.047(3) 0.011(2) 0.011(2) 0.025(2)
C(60) 0.049(3) 0.027(2) 0.085(4) 0.010(2) 0.024(3) 0.006(2)
C(61) 0.028(2) 0.024(2) 0.032(2) 0.0098(17) 0.0021(17) 0.0039(17)
C(62) 0.033(2) 0.034(2) 0.035(2) 0.018(2) 0.0076(19) 0.0092(19)
C(63) 0.041(2) 0.035(2) 0.031(2) 0.020(2) 0.0057(19) 0.0107(19)
C(64) 0.042(2) 0.036(2) 0.034(2) 0.018(2) -0.001(2) 0.008(2)
C(65) 0.031(2) 0.030(2) 0.039(2) 0.0120(19) -0.0006(19) 0.0069(19)
C(66) 0.032(2) 0.027(2) 0.032(2) 0.0127(18) 0.0045(18) 0.0071(17)
C(67) 0.054(3) 0.059(3) 0.033(2) 0.030(2) 0.009(2) 0.014(2)
C(68) 0.039(2) 0.041(2) 0.054(3) 0.018(2) 0.000(2) 0.016(2)
C(69) 0.031(2) 0.032(2) 0.024(2) 0.0150(18) 0.0073(17) 0.0072(17)
C(70) 0.033(2) 0.034(2) 0.031(2) 0.0127(19) 0.0058(18) 0.0120(19)
C(71) 0.035(2) 0.044(2) 0.030(2) 0.013(2) 0.0127(19) 0.016(2)
C(72) 0.028(2) 0.058(3) 0.033(2) 0.018(2) 0.0083(19) 0.018(2)
C(73) 0.035(2) 0.053(3) 0.035(2) 0.024(2) 0.013(2) 0.019(2)
C(74) 0.033(2) 0.037(2) 0.035(2) 0.017(2) 0.0136(19) 0.0156(19)
C(75) 0.041(3) 0.054(3) 0.048(3) 0.009(2) 0.011(2) 0.019(2)
C(76) 0.043(3) 0.084(4) 0.077(4) 0.039(3) 0.033(3) 0.048(3)
B(1) 0.029(2) 0.026(2) 0.033(2) 0.011(2) 0.009(2) 0.009(2)

loop_
_atom_type_symbol
_atom_type_description
_atom_type_scat_dispersion_real
_atom_type_scat_dispersion_imag
_atom_type_scat_source
C C 0.003 0.002
;
International Tables for Crystallography
(1992, Vol. C, Tables 4.2.6.8 and 6.1.1.4)
;
H H 0.000 0.000
;
International Tables for Crystallography
(1992, Vol. C, Table 6.1.1.4)
;
N N 0.006 0.003
;
International Tables for Crystallography
(1992, Vol. C, Tables 4.2.6.8 and 6.1.1.4)
;
F F 0.017 0.010
;
International Tables for Crystallography
(1992, Vol. C, Tables 4.2.6.8 and 6.1.1.4)
;
S S 0.125 0.123
;
International Tables for Crystallography
(1992, Vol. C, Tables 4.2.6.8 and 6.1.1.4)
;
Ir Ir -1.444 7.990
;
International Tables for Crystallography
(1992, Vol. C, Tables 4.2.6.8 and 6.1.1.4)
;
B B 0.001 0.001
;
International Tables for Crystallography
(1992, Vol. C, Tables 4.2.6.8 and 6.1.1.4)
;

loop_
_geom_angle_atom_site_label_1
_geom_angle_atom_site_label_2
_geom_angle_atom_site_label_3
_geom_angle
_geom_angle_publ_flag
S(1) Ir(1) C(1) 132.67(13) yes
S(1) Ir(1) C(2) 97.55(13) yes
S(1) Ir(1) C(3) 91.86(13) yes
S(1) Ir(1) C(4) 118.94(14) yes
S(1) Ir(1) C(5) 154.34(17) yes
S(1) Ir(1) C(35) 95.31(14) yes
S(1) Ir(1) C(40) 88.86(14) yes
C(1) Ir(1) C(2) 37.48(19) yes
C(1) Ir(1) C(3) 61.58(19) yes
C(1) Ir(1) C(4) 61.99(18) yes
C(1) Ir(1) C(5) 37.54(17) yes
C(1) Ir(1) C(35) 131.81(19) yes
C(1) Ir(1) C(40) 90.86(18) yes
C(2) Ir(1) C(3) 37.29(19) yes
C(2) Ir(1) C(4) 62.28(18) yes
C(2) Ir(1) C(5) 63.51(18) yes
C(2) Ir(1) C(35) 156.4(2) yes
C(2) Ir(1) C(40) 104.99(19) yes
C(3) Ir(1) C(4) 36.33(19) yes
C(3) Ir(1) C(5) 62.5(2) yes
C(3) Ir(1) C(35) 122.8(2) yes
C(3) Ir(1) C(40) 141.97(17) yes
C(4) Ir(1) C(5) 38.1(2) yes
C(4) Ir(1) C(35) 94.2(2) yes
C(4) Ir(1) C(40) 149.71(17) yes
C(5) Ir(1) C(35) 97.56(19) yes
C(5) Ir(1) C(40) 111.9(2) yes
C(35) Ir(1) C(40) 94.9(2) yes
Ir(1) S(1) C(11) 113.06(17) yes
F(11) F(10) F(14) 151.6(19) yes
F(11) F(10) C(60) 101.3(17) yes
F(14) F(10) C(60) 52.1(6) yes
F(10) F(11) C(60) 56.8(14) yes
F(13) F(12) C(60) 88.6(14) yes
F(12) F(13) C(60) 72.2(15) yes
F(10) F(14) F(15) 133.2(13) yes
F(10) F(14) C(60) 48.0(5) yes
F(15) F(14) C(60) 85.3(12) yes
F(14) F(15) C(60) 68.5(11) yes
F(20) F(19) C(68) 61.5(7) yes
F(19) F(20) F(21) 133.3(10) yes
F(19) F(20) C(68) 78.2(7) yes
F(21) F(20) C(68) 61.6(6) yes
F(20) F(21) F(22) 121.7(8) yes
F(20) F(21) C(68) 56.2(5) yes
F(22) F(21) C(68) 69.7(6) yes
F(21) F(22) F(23) 112.4(9) yes
F(21) F(22) C(68) 66.7(7) yes
F(23) F(22) C(68) 52.2(5) yes
F(22) F(23) F(24) 137.0(12) yes
F(22) F(23) C(68) 57.4(5) yes
F(24) F(23) C(68) 81.7(11) yes
F(23) F(24) C(68) 67.1(9) yes
F(29) F(28) F(36) 129(2) yes
F(29) F(28) C(76) 68.7(12) yes
F(30) F(28) F(36) 117.1(14) yes
F(30) F(28) C(76) 57.7(6) yes
F(36) F(28) C(76) 69.0(11) yes
F(28) F(29) F(30) 153(2) yes
F(28) F(29) F(31) 126.3(16) yes
F(28) F(29) C(76) 75.6(13) yes
F(30) F(29) C(76) 80.1(13) yes
F(31) F(29) C(76) 52.9(7) yes
F(28) F(30) F(31) 119.0(11) yes
F(28) F(30) C(76) 56.8(7) yes
F(29) F(30) F(31) 132.9(16) yes
F(29) F(30) C(76) 69.7(11) yes
F(31) F(30) C(76) 63.6(9) yes
F(29) F(31) F(32) 145.3(13) yes
F(29) F(31) F(33) 104.1(10) yes
F(29) F(31) C(76) 54.5(8) yes
F(30) F(31) F(32) 164.3(16) yes
F(30) F(31) F(33) 122.2(13) yes
F(30) F(31) C(76) 73.9(11) yes
F(32) F(31) C(76) 92.2(13) yes
F(33) F(31) C(76) 57.5(9) yes
F(31) F(32) F(33) 100.0(17) yes
F(31) F(32) C(76) 54.6(11) yes
F(33) F(32) C(76) 54.8(14) yes
F(31) F(33) F(34) 121(2) yes
F(31) F(33) F(35) 106.0(15) yes
F(31) F(33) C(76) 57.3(11) yes
F(32) F(33) F(34) 158(2) yes
F(32) F(33) F(35) 143(2) yes
F(32) F(33) C(76) 88.4(17) yes
F(34) F(33) C(76) 70.4(16) yes
F(35) F(33) C(76) 56.5(8) yes
F(33) F(34) F(35) 145(2) yes
F(33) F(34) F(36) 128.7(19) yes
F(33) F(34) C(76) 69.6(16) yes
F(35) F(34) C(76) 76.9(17) yes
F(36) F(34) C(76) 62.2(9) yes
F(33) F(35) F(36) 132.0(14) yes
F(33) F(35) C(76) 55.1(9) yes
F(34) F(35) F(36) 152.3(19) yes
F(34) F(35) C(76) 74.3(14) yes
F(36) F(35) C(76) 80.0(13) yes
F(28) F(36) F(34) 108.6(11) yes
F(28) F(36) F(35) 120.2(14) yes
F(28) F(36) C(76) 61.4(9) yes
F(34) F(36) C(76) 52.0(7) yes
F(35) F(36) C(76) 62.6(10) yes
C(35) N(1) C(36) 177.6(5) yes
C(40) N(2) C(41) 176.3(4) yes
Ir(1) C(1) C(2) 71.0(2) yes
Ir(1) C(1) C(5) 70.3(2) yes
Ir(1) C(1) C(6) 126.9(4) yes
C(2) C(1) C(5) 109.3(4) yes
C(2) C(1) C(6) 125.1(4) yes
C(5) C(1) C(6) 125.5(5) yes
Ir(1) C(2) C(1) 71.5(2) yes
Ir(1) C(2) C(3) 73.5(2) yes
Ir(1) C(2) C(7) 129.2(3) yes
C(1) C(2) C(3) 107.1(4) yes
C(1) C(2) C(7) 126.2(4) yes
C(3) C(2) C(7) 125.7(5) yes
Ir(1) C(3) C(2) 69.2(3) yes
Ir(1) C(3) C(4) 70.7(3) yes
Ir(1) C(3) C(8) 126.4(3) yes
C(2) C(3) C(4) 108.4(5) yes
C(2) C(3) C(8) 124.3(4) yes
C(4) C(3) C(8) 127.4(5) yes
Ir(1) C(4) C(3) 72.9(3) yes
Ir(1) C(4) C(5) 69.3(3) yes
Ir(1) C(4) C(9) 128.8(3) yes
C(3) C(4) C(5) 108.6(4) yes
C(3) C(4) C(9) 126.1(5) yes
C(5) C(4) C(9) 125.0(5) yes
Ir(1) C(5) C(1) 72.1(2) yes
Ir(1) C(5) C(4) 72.6(2) yes
Ir(1) C(5) C(10) 126.0(3) yes
C(1) C(5) C(4) 106.4(4) yes
C(1) C(5) C(10) 126.3(5) yes
C(4) C(5) C(10) 126.9(5) yes
S(1) C(11) C(12) 119.9(4) yes
S(1) C(11) C(16) 120.7(4) yes
C(12) C(11) C(16) 119.3(3) yes
C(11) C(12) C(13) 119.1(5) yes
C(11) C(12) C(17) 126.2(3) yes
C(13) C(12) C(17) 114.5(5) yes
C(12) C(13) C(14) 121.3(5) yes
C(13) C(14) C(15) 118.9(4) yes
C(14) C(15) C(16) 122.1(6) yes
C(11) C(16) C(15) 119.1(5) yes
C(11) C(16) C(26) 124.5(3) yes
C(15) C(16) C(26) 116.3(5) yes
C(12) C(17) C(18) 119.9(5) yes
C(12) C(17) C(22) 120.2(5) yes
C(18) C(17) C(22) 119.2(6) yes
C(17) C(18) C(19) 119.0(5) yes
C(17) C(18) C(23) 122.6(6) yes
C(19) C(18) C(23) 118.4(6) yes
C(18) C(19) C(20) 122.6(6) yes
C(19) C(20) C(21) 117.5(6) yes
C(19) C(20) C(24) 121.0(7) yes
C(21) C(20) C(24) 121.5(6) yes
C(20) C(21) C(22) 122.3(5) yes
C(17) C(22) C(21) 119.3(6) yes
C(17) C(22) C(25) 122.1(6) yes
C(21) C(22) C(25) 118.5(5) yes
C(16) C(26) C(27) 120.4(5) yes
C(16) C(26) C(31) 120.7(5) yes
C(27) C(26) C(31) 118.5(5) yes
C(26) C(27) C(28) 119.5(5) yes
C(26) C(27) C(32) 120.8(6) yes
C(28) C(27) C(32) 119.7(5) yes
C(27) C(28) C(29) 122.4(6) yes
C(28) C(29) C(30) 117.7(7) yes
C(28) C(29) C(33) 121.0(6) yes
C(30) C(29) C(33) 121.4(6) yes
C(29) C(30) C(31) 122.1(6) yes
C(26) C(31) C(30) 119.7(5) yes
C(26) C(31) C(34) 120.1(6) yes
C(30) C(31) C(34) 120.2(5) yes
Ir(1) C(35) N(1) 172.7(5) yes
N(1) C(36) C(37) 107.6(5) yes
N(1) C(36) C(38) 107.0(5) yes
N(1) C(36) C(39) 106.7(5) yes
C(37) C(36) C(38) 110.7(6) yes
C(37) C(36) C(39) 111.5(6) yes
C(38) C(36) C(39) 113.0(7) yes
Ir(1) C(40) N(2) 171.7(3) yes
N(2) C(41) C(42) 107.9(5) yes
N(2) C(41) C(43) 106.7(5) yes
N(2) C(41) C(44) 107.3(5) yes
C(42) C(41) C(43) 112.1(6) yes
C(42) C(41) C(44) 110.1(5) yes
C(43) C(41) C(44) 112.4(6) yes
C(46) C(45) C(50) 115.2(4) yes
C(46) C(45) B(1) 124.0(4) yes
C(50) C(45) B(1) 120.1(4) yes
C(45) C(46) C(47) 123.3(4) yes
C(46) C(47) C(48) 120.0(5) yes
C(46) C(47) C(51) 120.6(5) yes
C(48) C(47) C(51) 119.4(4) yes
C(47) C(48) C(49) 118.0(4) yes
C(48) C(49) C(50) 121.1(5) yes
C(48) C(49) C(52) 118.5(5) yes
C(50) C(49) C(52) 120.5(5) yes
C(45) C(50) C(49) 122.4(5) yes
F(1) C(51) F(2) 106.1(4) yes
F(1) C(51) F(3) 106.4(5) yes
F(1) C(51) C(47) 111.8(5) yes
F(2) C(51) F(3) 105.7(5) yes
F(2) C(51) C(47) 113.4(5) yes
F(3) C(51) C(47) 112.9(3) yes
F(4) C(52) F(5) 105.4(5) yes
F(4) C(52) F(6) 108.2(6) yes
F(4) C(52) C(49) 113.0(5) yes
F(5) C(52) F(6) 104.1(5) yes
F(5) C(52) C(49) 112.5(5) yes
F(6) C(52) C(49) 113.1(5) yes
C(54) C(53) C(58) 115.9(4) yes
C(54) C(53) B(1) 126.1(4) yes
C(58) C(53) B(1) 118.1(4) yes
C(53) C(54) C(55) 122.0(4) yes
C(54) C(55) C(56) 121.0(4) yes
C(54) C(55) C(59) 118.4(4) yes
C(56) C(55) C(59) 120.5(4) yes
C(55) C(56) C(57) 118.4(4) yes
C(56) C(57) C(58) 120.2(5) yes
C(56) C(57) C(60) 122.4(4) yes
C(58) C(57) C(60) 117.4(5) yes
C(53) C(58) C(57) 122.5(5) yes
F(7) C(59) F(8) 105.3(5) yes
F(7) C(59) F(9) 107.1(5) yes
F(7) C(59) C(55) 112.6(4) yes
F(8) C(59) F(9) 104.5(4) yes
F(8) C(59) C(55) 113.6(5) yes
F(9) C(59) C(55) 113.1(5) yes
F(10) C(60) F(12) 105.3(6) yes
F(10) C(60) F(13) 122.3(7) yes
F(10) C(60) F(14) 80.0(8) yes
F(10) C(60) F(15) 106.1(8) yes
F(10) C(60) C(57) 115.9(8) yes
F(11) C(60) F(12) 91.5(5) yes
F(11) C(60) F(13) 110.5(5) yes
F(11) C(60) F(14) 101.5(7) yes
F(11) C(60) F(15) 127.4(8) yes
F(11) C(60) C(57) 108.9(6) yes
F(12) C(60) F(14) 118.0(7) yes
F(12) C(60) F(15) 108.6(7) yes
F(12) C(60) C(57) 115.0(7) yes
F(13) C(60) F(14) 109.3(7) yes
F(13) C(60) F(15) 93.6(7) yes
F(13) C(60) C(57) 109.5(7) yes
F(14) C(60) C(57) 116.9(4) yes
F(15) C(60) C(57) 105.4(5) yes
C(62) C(61) C(66) 115.7(4) yes
C(62) C(61) B(1) 121.8(4) yes
C(66) C(61) B(1) 121.9(4) yes
C(61) C(62) C(63) 122.5(5) yes
C(62) C(63) C(64) 120.4(5) yes
C(62) C(63) C(67) 119.5(5) yes
C(64) C(63) C(67) 120.0(4) yes
C(63) C(64) C(65) 118.0(4) yes
C(64) C(65) C(66) 121.5(5) yes
C(64) C(65) C(68) 119.0(5) yes
C(66) C(65) C(68) 119.4(5) yes
C(61) C(66) C(65) 121.7(5) yes
F(16) C(67) F(17) 106.0(4) yes
F(16) C(67) F(18) 104.6(6) yes
F(16) C(67) C(63) 112.6(3) yes
F(17) C(67) F(18) 107.5(4) yes
F(17) C(67) C(63) 113.1(6) yes
F(18) C(67) C(63) 112.5(4) yes
F(19) C(68) F(21) 99.4(6) yes
F(19) C(68) F(22) 130.5(6) yes
F(19) C(68) F(23) 106.3(7) yes
F(19) C(68) F(24) 81.2(5) yes
F(19) C(68) C(65) 112.9(5) yes
F(20) C(68) F(21) 62.2(6) yes
F(20) C(68) F(22) 103.0(6) yes
F(20) C(68) F(23) 130.3(9) yes
F(20) C(68) F(24) 117.0(8) yes
F(20) C(68) C(65) 113.3(7) yes
F(21) C(68) F(23) 108.3(8) yes
F(21) C(68) F(24) 131.9(8) yes
F(21) C(68) C(65) 114.2(7) yes
F(22) C(68) F(23) 70.4(6) yes
F(22) C(68) F(24) 100.8(6) yes
F(22) C(68) C(65) 112.7(6) yes
F(23) C(68) C(65) 114.4(6) yes
F(24) C(68) C(65) 109.3(5) yes
C(70) C(69) C(74) 115.3(4) yes
C(70) C(69) B(1) 119.9(4) yes
C(74) C(69) B(1) 124.4(4) yes
C(69) C(70) C(71) 123.1(5) yes
C(70) C(71) C(72) 120.4(4) yes
C(70) C(71) C(75) 120.0(5) yes
C(72) C(71) C(75) 119.6(5) yes
C(71) C(72) C(73) 117.8(4) yes
C(72) C(73) C(74) 120.5(5) yes
C(72) C(73) C(76) 119.4(5) yes
C(74) C(73) C(76) 120.1(4) yes
C(69) C(74) C(73) 122.9(4) yes
F(25) C(75) F(26) 108.1(5) yes
F(25) C(75) F(27) 105.1(5) yes
F(25) C(75) C(71) 112.2(4) yes
F(26) C(75) F(27) 104.8(4) yes
F(26) C(75) C(71) 114.1(5) yes
F(27) C(75) C(71) 111.8(5) yes
F(28) C(76) F(30) 65.5(7) yes
F(28) C(76) F(31) 107.0(11) yes
F(28) C(76) F(32) 137.4(9) yes
F(28) C(76) F(33) 136.8(13) yes
F(28) C(76) F(34) 110.6(10) yes
F(28) C(76) F(35) 85.1(9) yes
F(28) C(76) F(36) 49.6(9) yes
F(28) C(76) C(73) 108.5(9) yes
F(29) C(76) F(31) 72.6(10) yes
F(29) C(76) F(32) 105.2(7) yes
F(29) C(76) F(33) 125.1(12) yes
F(29) C(76) F(34) 126.7(11) yes
F(29) C(76) F(35) 111.4(9) yes
F(29) C(76) F(36) 82.3(8) yes
F(29) C(76) C(73) 114.1(8) yes
F(30) C(76) F(32) 75.5(6) yes
F(30) C(76) F(33) 101.9(9) yes
F(30) C(76) F(34) 123.5(10) yes
F(30) C(76) F(35) 124.8(9) yes
F(30) C(76) F(36) 107.5(9) yes
F(30) C(76) C(73) 117.2(6) yes
F(31) C(76) F(33) 65.1(11) yes
F(31) C(76) F(34) 100.7(11) yes
F(31) C(76) F(35) 122.4(12) yes
F(31) C(76) F(36) 135.2(13) yes
F(31) C(76) C(73) 112.6(9) yes
F(32) C(76) F(34) 76.7(8) yes
F(32) C(76) F(35) 104.5(9) yes
F(32) C(76) F(36) 136.7(11) yes
F(32) C(76) C(73) 104.2(7) yes
F(33) C(76) F(35) 68.4(9) yes
F(33) C(76) F(36) 104.1(11) yes
F(33) C(76) C(73) 113.6(10) yes
F(34) C(76) F(36) 65.8(10) yes
F(34) C(76) C(73) 116.8(8) yes
F(35) C(76) C(73) 116.0(7) yes
F(36) C(76) C(73) 111.4(8) yes
C(45) B(1) C(53) 113.7(4) yes
C(45) B(1) C(61) 113.9(4) yes
C(45) B(1) C(69) 102.1(3) yes
C(53) B(1) C(61) 104.8(3) yes
C(53) B(1) C(69) 110.6(4) yes
C(61) B(1) C(69) 112.0(4) yes
C(1) C(6) H(1) 109.5 no
C(1) C(6) H(2) 109.5 no
C(1) C(6) H(3) 109.5 no
H(1) C(6) H(2) 109.5 no
H(1) C(6) H(3) 109.5 no
H(2) C(6) H(3) 109.5 no
C(2) C(7) H(4) 109.5 no
C(2) C(7) H(5) 109.5 no
C(2) C(7) H(6) 109.5 no
H(4) C(7) H(5) 109.5 no
H(4) C(7) H(6) 109.5 no
H(5) C(7) H(6) 109.5 no
C(3) C(8) H(7) 109.5 no
C(3) C(8) H(8) 109.5 no
C(3) C(8) H(9) 109.5 no
H(7) C(8) H(8) 109.5 no
H(7) C(8) H(9) 109.5 no
H(8) C(8) H(9) 109.5 no
C(4) C(9) H(10) 109.5 no
C(4) C(9) H(11) 109.5 no
C(4) C(9) H(12) 109.5 no
H(10) C(9) H(11) 109.5 no
H(10) C(9) H(12) 109.5 no
H(11) C(9) H(12) 109.5 no
C(5) C(10) H(13) 109.5 no
C(5) C(10) H(14) 109.5 no
C(5) C(10) H(15) 109.5 no
H(13) C(10) H(14) 109.5 no
H(13) C(10) H(15) 109.5 no
H(14) C(10) H(15) 109.5 no
C(12) C(13) H(16) 119.4 no
C(14) C(13) H(16) 119.4 no
C(13) C(14) H(17) 120.5 no
C(15) C(14) H(17) 120.5 no
C(14) C(15) H(18) 118.9 no
C(16) C(15) H(18) 118.9 no
C(18) C(19) H(19) 118.7 no
C(20) C(19) H(19) 118.7 no
C(20) C(21) H(20) 118.8 no
C(22) C(21) H(20) 118.8 no
C(18) C(23) H(21) 109.5 no
C(18) C(23) H(22) 109.5 no
C(18) C(23) H(23) 109.5 no
H(21) C(23) H(22) 109.5 no
H(21) C(23) H(23) 109.5 no
H(22) C(23) H(23) 109.5 no
C(20) C(24) H(24) 109.5 no
C(20) C(24) H(25) 109.5 no
C(20) C(24) H(26) 109.5 no
H(24) C(24) H(25) 109.5 no
H(24) C(24) H(26) 109.5 no
H(25) C(24) H(26) 109.5 no
C(22) C(25) H(27) 109.5 no
C(22) C(25) H(28) 109.5 no
C(22) C(25) H(29) 109.5 no
H(27) C(25) H(28) 109.5 no
H(27) C(25) H(29) 109.5 no
H(28) C(25) H(29) 109.5 no
C(27) C(28) H(30) 118.8 no
C(29) C(28) H(30) 118.8 no
C(29) C(30) H(31) 118.9 no
C(31) C(30) H(31) 118.9 no
C(27) C(32) H(32) 109.5 no
C(27) C(32) H(33) 109.5 no
C(27) C(32) H(34) 109.5 no
H(32) C(32) H(33) 109.5 no
H(32) C(32) H(34) 109.5 no
H(33) C(32) H(34) 109.5 no
C(29) C(33) H(35) 109.5 no
C(29) C(33) H(36) 109.5 no
C(29) C(33) H(37) 109.5 no
H(35) C(33) H(36) 109.5 no
H(35) C(33) H(37) 109.5 no
H(36) C(33) H(37) 109.5 no
C(31) C(34) H(38) 109.5 no
C(31) C(34) H(39) 109.5 no
C(31) C(34) H(40) 109.5 no
H(38) C(34) H(39) 109.5 no
H(38) C(34) H(40) 109.5 no
H(39) C(34) H(40) 109.5 no
C(36) C(37) H(41) 109.5 no
C(36) C(37) H(42) 109.5 no
C(36) C(37) H(43) 109.5 no
H(41) C(37) H(42) 109.5 no
H(41) C(37) H(43) 109.5 no
H(42) C(37) H(43) 109.5 no
C(36) C(38) H(44) 109.5 no
C(36) C(38) H(45) 109.5 no
C(36) C(38) H(46) 109.5 no
H(44) C(38) H(45) 109.5 no
H(44) C(38) H(46) 109.5 no
H(45) C(38) H(46) 109.5 no
C(36) C(39) H(47) 109.5 no
C(36) C(39) H(48) 109.5 no
C(36) C(39) H(49) 109.5 no
H(47) C(39) H(48) 109.5 no
H(47) C(39) H(49) 109.5 no
H(48) C(39) H(49) 109.5 no
C(41) C(42) H(50) 109.5 no
C(41) C(42) H(51) 109.5 no
C(41) C(42) H(52) 109.5 no
H(50) C(42) H(51) 109.5 no
H(50) C(42) H(52) 109.5 no
H(51) C(42) H(52) 109.5 no
C(41) C(43) H(53) 109.5 no
C(41) C(43) H(54) 109.5 no
C(41) C(43) H(55) 109.5 no
H(53) C(43) H(54) 109.5 no
H(53) C(43) H(55) 109.5 no
H(54) C(43) H(55) 109.5 no
C(41) C(44) H(56) 109.5 no
C(41) C(44) H(57) 109.5 no
C(41) C(44) H(58) 109.5 no
H(56) C(44) H(57) 109.5 no
H(56) C(44) H(58) 109.5 no
H(57) C(44) H(58) 109.5 no
C(45) C(46) H(59) 118.4 no
C(47) C(46) H(59) 118.4 no
C(47) C(48) H(60) 121.0 no
C(49) C(48) H(60) 121.0 no
C(45) C(50) H(61) 118.8 no
C(49) C(50) H(61) 118.8 no
C(53) C(54) H(62) 119.0 no
C(55) C(54) H(62) 119.0 no
C(55) C(56) H(63) 120.8 no
C(57) C(56) H(63) 120.8 no
C(53) C(58) H(64) 118.8 no
C(57) C(58) H(64) 118.8 no
C(61) C(62) H(65) 118.8 no
C(63) C(62) H(65) 118.7 no
C(63) C(64) H(66) 121.0 no
C(65) C(64) H(66) 121.0 no
C(61) C(66) H(67) 119.2 no
C(65) C(66) H(67) 119.1 no
C(69) C(70) H(68) 118.4 no
C(71) C(70) H(68) 118.5 no
C(71) C(72) H(69) 121.1 no
C(73) C(72) H(69) 121.1 no
C(69) C(74) H(70) 118.5 no
C(73) C(74) H(70) 118.5 no

loop_
_geom_bond_atom_site_label_1
_geom_bond_atom_site_label_2
_geom_bond_distance
_geom_bond_publ_flag
Ir(1) S(1) 2.4008(12) yes
Ir(1) C(1) 2.223(3) yes
Ir(1) C(2) 2.216(4) yes
Ir(1) C(3) 2.272(5) yes
Ir(1) C(4) 2.244(5) yes
Ir(1) C(5) 2.199(4) yes
Ir(1) C(35) 1.967(4) yes
Ir(1) C(40) 1.950(6) yes
S(1) C(11) 1.780(3) yes
F(1) C(51) 1.320(6) yes
F(2) C(51) 1.327(8) yes
F(3) C(51) 1.332(7) yes
F(4) C(52) 1.304(8) yes
F(5) C(52) 1.342(5) yes
F(6) C(52) 1.344(10) yes
F(7) C(59) 1.322(6) yes
F(8) C(59) 1.325(9) yes
F(9) C(59) 1.328(6) yes
F(10) F(11) 0.550(14) yes
F(10) F(14) 1.639(13) yes
F(10) C(60) 1.236(13) yes
F(11) C(60) 1.449(11) yes
F(12) F(13) 0.452(13) yes
F(12) C(60) 1.306(9) yes
F(13) C(60) 1.371(11) yes
F(14) F(15) 0.622(12) yes
F(14) C(60) 1.313(10) yes
F(15) C(60) 1.406(12) yes
F(16) C(67) 1.341(7) yes
F(17) C(67) 1.327(8) yes
F(18) C(67) 1.332(7) yes
F(19) F(20) 0.925(10) yes
F(19) C(68) 1.401(9) yes
F(20) F(21) 1.339(15) yes
F(20) C(68) 1.258(10) yes
F(21) F(22) 1.000(12) yes
F(21) C(68) 1.332(9) yes
F(22) F(23) 1.519(10) yes
F(22) C(68) 1.360(9) yes
F(23) F(24) 0.718(13) yes
F(23) C(68) 1.275(11) yes
F(24) C(68) 1.369(9) yes
F(25) C(75) 1.325(7) yes
F(26) C(75) 1.314(6) yes
F(27) C(75) 1.345(9) yes
F(28) F(29) 0.813(13) yes
F(28) F(30) 1.467(13) yes
F(28) F(36) 1.17(2) yes
F(28) C(76) 1.348(16) yes
F(29) F(30) 0.695(13) yes
F(29) F(31) 1.52(2) yes
F(29) C(76) 1.297(13) yes
F(30) F(31) 0.96(2) yes
F(30) C(76) 1.362(11) yes
F(31) F(32) 0.85(2) yes
F(31) F(33) 1.37(2) yes
F(31) C(76) 1.270(14) yes
F(32) F(33) 0.933(16) yes
F(32) C(76) 1.556(13) yes
F(33) F(34) 0.872(16) yes
F(33) F(35) 1.442(18) yes
F(33) C(76) 1.27(2) yes
F(34) F(35) 0.639(19) yes
F(34) F(36) 1.48(2) yes
F(34) C(76) 1.278(15) yes
F(35) F(36) 0.88(2) yes
F(35) C(76) 1.293(11) yes
F(36) C(76) 1.434(15) yes
N(1) C(35) 1.149(6) yes
N(1) C(36) 1.477(7) yes
N(2) C(40) 1.134(8) yes
N(2) C(41) 1.473(9) yes
C(1) C(2) 1.426(7) yes
C(1) C(5) 1.423(7) yes
C(1) C(6) 1.495(7) yes
C(2) C(3) 1.436(7) yes
C(2) C(7) 1.499(7) yes
C(3) C(4) 1.408(7) yes
C(3) C(8) 1.495(9) yes
C(4) C(5) 1.450(8) yes
C(4) C(9) 1.498(8) yes
C(5) C(10) 1.499(8) yes
C(11) C(12) 1.409(8) yes
C(11) C(16) 1.411(8) yes
C(12) C(13) 1.406(6) yes
C(12) C(17) 1.504(9) yes
C(13) C(14) 1.379(10) yes
C(14) C(15) 1.380(9) yes
C(15) C(16) 1.385(5) yes
C(16) C(26) 1.499(9) yes
C(17) C(18) 1.396(9) yes
C(17) C(22) 1.416(8) yes
C(18) C(19) 1.406(10) yes
C(18) C(23) 1.508(9) yes
C(19) C(20) 1.374(9) yes
C(20) C(21) 1.390(10) yes
C(20) C(24) 1.516(12) yes
C(21) C(22) 1.387(10) yes
C(22) C(25) 1.510(10) yes
C(26) C(27) 1.417(8) yes
C(26) C(31) 1.406(8) yes
C(27) C(28) 1.377(10) yes
C(27) C(32) 1.508(8) yes
C(28) C(29) 1.392(9) yes
C(29) C(30) 1.380(10) yes
C(29) C(33) 1.506(13) yes
C(30) C(31) 1.391(10) yes
C(31) C(34) 1.503(9) yes
C(36) C(37) 1.519(8) yes
C(36) C(38) 1.508(11) yes
C(36) C(39) 1.470(14) yes
C(41) C(42) 1.508(9) yes
C(41) C(43) 1.513(12) yes
C(41) C(44) 1.529(7) yes
C(45) C(46) 1.397(7) yes
C(45) C(50) 1.401(7) yes
C(45) B(1) 1.631(7) yes
C(46) C(47) 1.387(6) yes
C(47) C(48) 1.392(8) yes
C(47) C(51) 1.488(8) yes
C(48) C(49) 1.388(9) yes
C(49) C(50) 1.383(7) yes
C(49) C(52) 1.497(8) yes
C(53) C(54) 1.394(7) yes
C(53) C(58) 1.393(7) yes
C(53) B(1) 1.629(6) yes
C(54) C(55) 1.391(6) yes
C(55) C(56) 1.377(8) yes
C(55) C(59) 1.491(8) yes
C(56) C(57) 1.382(8) yes
C(57) C(58) 1.396(6) yes
C(57) C(60) 1.503(9) yes
C(61) C(62) 1.400(7) yes
C(61) C(66) 1.410(7) yes
C(61) B(1) 1.639(7) yes
C(62) C(63) 1.383(6) yes
C(63) C(64) 1.389(9) yes
C(63) C(67) 1.500(8) yes
C(64) C(65) 1.386(8) yes
C(65) C(66) 1.374(7) yes
C(65) C(68) 1.497(9) yes
C(69) C(70) 1.400(6) yes
C(69) C(74) 1.392(8) yes
C(69) B(1) 1.636(7) yes
C(70) C(71) 1.374(7) yes
C(71) C(72) 1.403(9) yes
C(71) C(75) 1.488(7) yes
C(72) C(73) 1.389(7) yes
C(73) C(74) 1.387(7) yes
C(73) C(76) 1.478(11) yes
C(6) H(1) 0.960 no
C(6) H(2) 0.960 no
C(6) H(3) 0.960 no
C(7) H(4) 0.960 no
C(7) H(5) 0.960 no
C(7) H(6) 0.960 no
C(8) H(7) 0.960 no
C(8) H(8) 0.960 no
C(8) H(9) 0.960 no
C(9) H(10) 0.960 no
C(9) H(11) 0.960 no
C(9) H(12) 0.960 no
C(10) H(13) 0.960 no
C(10) H(14) 0.960 no
C(10) H(15) 0.960 no
C(13) H(16) 0.930 no
C(14) H(17) 0.930 no
C(15) H(18) 0.930 no
C(19) H(19) 0.930 no
C(21) H(20) 0.930 no
C(23) H(21) 0.960 no
C(23) H(22) 0.960 no
C(23) H(23) 0.960 no
C(24) H(24) 0.960 no
C(24) H(25) 0.960 no
C(24) H(26) 0.960 no
C(25) H(27) 0.960 no
C(25) H(28) 0.960 no
C(25) H(29) 0.960 no
C(28) H(30) 0.930 no
C(30) H(31) 0.930 no
C(32) H(32) 0.960 no
C(32) H(33) 0.960 no
C(32) H(34) 0.960 no
C(33) H(35) 0.960 no
C(33) H(36) 0.960 no
C(33) H(37) 0.960 no
C(34) H(38) 0.960 no
C(34) H(39) 0.960 no
C(34) H(40) 0.960 no
C(37) H(41) 0.960 no
C(37) H(42) 0.960 no
C(37) H(43) 0.960 no
C(38) H(44) 0.960 no
C(38) H(45) 0.960 no
C(38) H(46) 0.960 no
C(39) H(47) 0.960 no
C(39) H(48) 0.960 no
C(39) H(49) 0.960 no
C(42) H(50) 0.960 no
C(42) H(51) 0.960 no
C(42) H(52) 0.960 no
C(43) H(53) 0.960 no
C(43) H(54) 0.960 no
C(43) H(55) 0.960 no
C(44) H(56) 0.960 no
C(44) H(57) 0.960 no
C(44) H(58) 0.960 no
C(46) H(59) 0.930 no
C(48) H(60) 0.930 no
C(50) H(61) 0.930 no
C(54) H(62) 0.930 no
C(56) H(63) 0.930 no
C(58) H(64) 0.930 no
C(62) H(65) 0.930 no
C(64) H(66) 0.930 no
C(66) H(67) 0.930 no
C(70) H(68) 0.930 no
C(72) H(69) 0.930 no
C(74) H(70) 0.930 no

loop_
_geom_contact_atom_site_label_1
_geom_contact_atom_site_label_2
_geom_contact_distance
_geom_contact_site_symmetry_2
F(1) F(33) 3.482(15) 2_776
F(1) F(34) 2.770(11) 2_776
F(1) F(35) 2.674(11) 2_776
F(1) F(36) 3.148(18) 2_776
F(1) C(6) 3.565(7) 2_676
F(2) C(6) 3.482(5) 2_676
F(2) C(45) 3.423(6) 2_676
F(2) C(46) 3.410(6) 2_676
F(3) F(4) 3.106(7) 2_676
F(3) C(48) 3.383(6) 2_676
F(3) C(49) 3.403(7) 2_676
F(4) F(3) 3.106(7) 2_676
F(4) F(12) 3.269(11) 2_666
F(4) F(13) 2.968(12) 2_666
F(4) F(23) 3.259(11) 2_676
F(4) F(24) 2.863(10) 2_676
F(4) C(39) 3.585(12) 2_566
F(5) F(19) 3.180(9) 2_676
F(5) F(23) 3.278(13) 2_676
F(5) F(24) 2.934(11) 2_676
F(5) F(25) 3.163(7) 2_776
F(5) F(26) 3.395(6) 2_776
F(6) F(9) 3.320(6) 2_666
F(6) F(12) 3.564(10) 2_666
F(6) F(13) 3.382(10) 2_666
F(6) F(25) 3.454(5) 2_776
F(6) F(26) 3.161(5) 2_776
F(7) F(7) 3.289(7) 2_666
F(7) F(29) 3.479(10) 2_666
F(7) F(30) 3.374(10) 2_666
F(7) C(55) 3.268(7) 2_666
F(7) C(56) 3.202(6) 2_666
F(7) C(57) 3.553(6) 2_666
F(8) F(29) 3.143(12) 2_666
F(8) F(30) 3.146(11) 2_666
F(8) C(1) 3.250(6) .
F(8) C(5) 3.172(5) .
F(8) C(6) 3.458(8) .
F(8) C(10) 3.299(6) .
F(9) F(6) 3.320(6) 2_666
F(9) F(28) 2.878(16) 2_666
F(9) F(29) 2.703(13) 2_666
F(9) F(30) 3.040(12) 2_666
F(9) C(4) 3.263(6) .
F(9) C(5) 3.467(8) .
F(9) C(9) 3.329(6) .
F(11) C(8) 3.401(11) .
F(12) F(4) 3.269(11) 2_666
F(12) F(6) 3.564(10) 2_666
F(12) C(8) 3.434(12) .
F(12) C(39) 3.535(15) 1_655
F(13) F(4) 2.968(12) 2_666
F(13) F(6) 3.382(10) 2_666
F(13) C(39) 3.320(16) 1_655
F(14) C(39) 3.372(13) 1_655
F(15) C(39) 3.179(14) 1_655
F(16) C(34) 3.355(6) 1_665
F(16) C(43) 3.551(12) 1_655
F(17) C(18) 3.586(5) 2_565
F(18) C(19) 3.366(6) 2_565
F(18) C(20) 3.458(6) 2_565
F(18) C(24) 3.560(6) 2_565
F(19) F(5) 3.180(9) 2_676
F(19) C(6) 3.596(8) .
F(19) C(48) 3.558(8) 2_676
F(20) C(7) 3.436(13) .
F(21) C(25) 3.014(9) 2_565
F(22) C(13) 3.465(9) 2_565
F(22) C(25) 3.569(7) 2_565
F(22) C(33) 3.470(14) 1_565
F(23) F(4) 3.259(11) 2_676
F(23) F(5) 3.278(12) 2_676
F(23) C(33) 3.414(15) 1_565
F(24) F(4) 2.863(10) 2_676
F(24) F(5) 2.934(11) 2_676
F(24) C(52) 3.417(12) 2_676
F(25) F(5) 3.163(7) 2_776
F(25) F(6) 3.454(5) 2_776
F(25) C(9) 3.292(8) 1_665
F(26) F(5) 3.395(6) 2_776
F(26) F(6) 3.161(5) 2_776
F(26) C(49) 3.143(7) 2_776
F(26) C(50) 3.207(5) 2_776
F(26) C(52) 3.403(8) 2_776
F(27) F(28) 3.036(13) 2_776
F(27) F(35) 3.407(13) 2_776
F(27) F(36) 2.735(16) 2_776
F(27) C(9) 3.112(8) 1_665
F(27) C(72) 3.489(6) 2_776
F(27) C(73) 3.591(5) 2_776
F(28) F(9) 2.878(16) 2_666
F(28) F(27) 3.036(13) 2_776
F(28) C(9) 3.484(14) 2_666
F(28) C(10) 3.114(17) 2_666
F(29) F(7) 3.479(10) 2_666
F(29) F(8) 3.143(12) 2_666
F(29) F(9) 2.703(13) 2_666
F(29) C(10) 3.269(14) 2_666
F(29) C(59) 3.363(12) 2_666
F(30) F(7) 3.374(10) 2_666
F(30) F(8) 3.146(11) 2_666
F(30) F(9) 3.040(12) 2_666
F(30) C(10) 3.592(12) 2_666
F(30) C(59) 3.461(12) 2_666
F(32) C(10) 3.518(17) 1_655
F(33) F(1) 3.482(15) 2_776
F(33) C(6) 3.26(2) 1_655
F(33) C(10) 3.56(2) 1_655
F(34) F(1) 2.770(11) 2_776
F(34) C(6) 3.439(17) 1_655
F(35) F(1) 2.674(11) 2_776
F(35) F(27) 3.407(13) 2_776
F(36) F(1) 3.148(18) 2_776
F(36) F(27) 2.735(16) 2_776
F(36) C(10) 3.349(18) 2_666
C(1) F(8) 3.250(6) .
C(4) F(9) 3.263(6) .
C(5) F(8) 3.172(5) .
C(5) F(9) 3.467(8) .
C(6) F(1) 3.565(7) 2_676
C(6) F(2) 3.482(5) 2_676
C(6) F(8) 3.458(8) .
C(6) F(19) 3.596(8) .
C(6) F(33) 3.26(2) 1_455
C(6) F(34) 3.439(17) 1_455
C(7) F(20) 3.436(13) .
C(8) F(11) 3.401(11) .
C(8) F(12) 3.434(12) .
C(9) F(9) 3.329(6) .
C(9) F(25) 3.292(8) 1_445
C(9) F(27) 3.112(8) 1_445
C(9) F(28) 3.484(14) 2_666
C(10) F(8) 3.299(6) .
C(10) F(28) 3.114(17) 2_666
C(10) F(29) 3.269(14) 2_666
C(10) F(30) 3.592(12) 2_666
C(10) F(32) 3.518(17) 1_455
C(10) F(33) 3.56(2) 1_455
C(10) F(36) 3.349(18) 2_666
C(13) F(22) 3.465(9) 2_565
C(18) F(17) 3.586(5) 2_565
C(19) F(18) 3.366(6) 2_565
C(20) F(18) 3.458(6) 2_565
C(24) F(18) 3.560(6) 2_565
C(25) F(21) 3.014(9) 2_565
C(25) F(22) 3.569(7) 2_565
C(32) C(42) 3.570(9) 2_565
C(33) F(22) 3.470(14) 1_545
C(33) F(23) 3.414(15) 1_545
C(34) F(16) 3.355(6) 1_445
C(39) F(4) 3.585(12) 2_566
C(39) F(12) 3.535(15) 1_455
C(39) F(13) 3.320(16) 1_455
C(39) F(14) 3.372(13) 1_455
C(39) F(15) 3.179(14) 1_455
C(42) C(32) 3.570(9) 2_565
C(43) F(16) 3.551(12) 1_455
C(45) F(2) 3.423(6) 2_676
C(46) F(2) 3.410(6) 2_676
C(48) F(3) 3.383(6) 2_676
C(48) F(19) 3.558(8) 2_676
C(49) F(3) 3.403(7) 2_676
C(49) F(26) 3.143(7) 2_776
C(50) F(26) 3.207(5) 2_776
C(52) F(24) 3.417(12) 2_676
C(52) F(26) 3.403(8) 2_776
C(55) F(7) 3.268(7) 2_666
C(56) F(7) 3.202(6) 2_666
C(57) F(7) 3.553(6) 2_666
C(59) F(29) 3.363(12) 2_666
C(59) F(30) 3.461(12) 2_666
C(72) F(27) 3.489(6) 2_776
C(73) F(27) 3.591(5) 2_776
S(1) H(20) 3.190 2_565
S(1) H(28) 3.469 2_565
F(1) H(1) 2.771 2_676
F(1) H(69) 3.532 2_776
F(2) H(1) 2.814 2_676
F(2) H(3) 3.282 2_676
F(2) H(62) 2.941 2_676
F(2) H(67) 2.968 2_676
F(3) H(45) 3.064 1_665
F(3) H(48) 3.329 1_665
F(3) H(60) 3.551 2_676
F(4) H(35) 3.339 2_666
F(4) H(48) 3.253 2_566
F(4) H(49) 3.025 2_566
F(5) H(31) 3.445 2_666
F(5) H(35) 2.704 2_666
F(5) H(56) 3.484 2_676
F(6) H(10) 2.843 2_666
F(6) H(63) 2.727 2_666
F(7) H(63) 3.432 2_666
F(7) H(70) 3.310 2_666
F(8) H(1) 2.800 .
F(8) H(13) 3.321 .
F(8) H(14) 2.901 .
F(9) H(10) 2.876 .
F(9) H(12) 3.369 .
F(9) H(14) 3.177 .
F(9) H(61) 3.536 2_666
F(9) H(70) 3.412 2_666
F(10) H(9) 2.996 .
F(10) H(21) 2.999 1_655
F(10) H(24) 3.425 2_565
F(11) H(4) 3.423 .
F(11) H(7) 3.560 .
F(11) H(9) 2.512 .
F(11) H(21) 3.315 1_655
F(11) H(24) 3.018 2_565
F(11) H(26) 3.541 2_565
F(12) H(8) 3.448 .
F(12) H(9) 2.614 .
F(12) H(35) 3.510 .
F(12) H(36) 3.274 .
F(12) H(47) 3.230 1_655
F(12) H(49) 3.160 1_655
F(13) H(9) 2.957 .
F(13) H(36) 3.529 .
F(13) H(47) 3.071 1_655
F(13) H(48) 3.353 1_655
F(13) H(49) 2.992 1_655
F(14) H(21) 3.007 1_655
F(14) H(47) 2.614 1_655
F(14) H(48) 3.467 1_655
F(14) H(49) 3.600 1_655
F(14) H(53) 2.847 1_655
F(15) H(21) 3.507 1_655
F(15) H(47) 2.538 1_655
F(15) H(48) 3.114 1_655
F(15) H(49) 3.438 1_655
F(15) H(53) 3.181 1_655
F(16) H(38) 2.463 1_665
F(16) H(40) 3.506 1_665
F(16) H(51) 3.018 1_655
F(16) H(54) 3.235 1_655
F(16) H(55) 3.039 1_655
F(17) H(16) 2.893 2_565
F(17) H(18) 3.528 1_665
F(17) H(23) 3.120 2_565
F(17) H(38) 3.292 1_665
F(17) H(42) 3.559 1_665
F(18) H(19) 3.388 1_655
F(18) H(19) 3.292 2_565
F(18) H(26) 3.421 1_655
F(18) H(26) 3.013 2_565
F(18) H(54) 3.185 1_655
F(19) H(3) 2.685 .
F(19) H(5) 3.536 .
F(19) H(6) 3.421 .
F(19) H(57) 2.968 .
F(19) H(60) 2.640 2_676
F(20) H(3) 2.717 .
F(20) H(5) 3.228 .
F(20) H(6) 2.776 .
F(20) H(29) 2.966 2_565
F(20) H(57) 2.892 .
F(20) H(60) 3.541 2_676
F(21) H(6) 3.167 .
F(21) H(27) 3.464 2_565
F(21) H(28) 3.535 2_565
F(21) H(29) 2.067 2_565
F(21) H(37) 3.335 1_565
F(21) H(50) 3.492 .
F(22) H(16) 3.428 2_565
F(22) H(29) 2.692 2_565
F(22) H(35) 3.379 1_565
F(22) H(37) 2.822 1_565
F(22) H(42) 3.311 1_665
F(23) H(35) 2.992 1_565
F(23) H(36) 3.558 1_565
F(23) H(37) 3.163 1_565
F(23) H(42) 2.984 1_665
F(23) H(45) 3.553 1_665
F(23) H(49) 2.958 1_665
F(24) H(35) 3.259 1_565
F(24) H(42) 3.371 1_665
F(24) H(45) 3.366 1_665
F(24) H(49) 3.086 1_665
F(24) H(60) 3.094 2_676
F(25) H(10) 2.917 1_665
F(25) H(11) 3.092 1_665
F(25) H(12) 3.331 1_665
F(25) H(31) 3.012 1_665
F(25) H(40) 2.814 1_665
F(25) H(56) 3.142 1_655
F(26) H(10) 3.600 1_665
F(26) H(61) 3.313 2_776
F(27) H(10) 3.041 1_665
F(27) H(11) 3.285 1_665
F(27) H(12) 2.540 1_665
F(27) H(46) 3.502 1_665
F(27) H(69) 3.421 2_776
F(28) H(10) 3.495 2_666
F(28) H(12) 2.748 2_666
F(28) H(14) 2.193 2_666
F(28) H(15) 3.382 2_666
F(29) H(12) 3.382 2_666
F(29) H(14) 2.309 2_666
F(30) H(13) 3.531 1_655
F(30) H(14) 2.656 2_666
F(31) H(2) 3.575 1_655
F(31) H(13) 3.026 1_655
F(31) H(14) 3.337 2_666
F(31) H(58) 3.598 1_655
F(32) H(2) 2.793 1_655
F(32) H(13) 2.736 1_655
F(32) H(15) 3.504 1_655
F(32) H(53) 3.168 1_655
F(32) H(58) 2.907 1_655
F(33) H(1) 3.170 1_655
F(33) H(2) 2.512 1_655
F(33) H(13) 2.651 1_655
F(33) H(58) 2.894 1_655
F(34) H(1) 3.131 1_655
F(34) H(2) 2.857 1_655
F(34) H(13) 2.983 1_655
F(34) H(14) 3.400 2_666
F(34) H(58) 3.292 1_655
F(35) H(1) 3.554 1_655
F(35) H(2) 3.452 1_655
F(35) H(13) 3.397 1_655
F(35) H(14) 3.067 2_666
F(36) H(12) 2.911 2_666
F(36) H(14) 2.573 2_666
F(36) H(15) 3.295 2_666
C(3) H(63) 3.489 .
C(7) H(20) 3.280 2_565
C(8) H(63) 3.396 .
C(13) H(66) 3.183 2_565
C(14) H(37) 3.507 2_555
C(14) H(41) 3.574 2_455
C(15) H(30) 3.538 2_555
C(15) H(37) 3.272 2_555
C(17) H(66) 3.556 2_565
C(21) H(4) 3.394 2_565
C(21) H(6) 3.484 2_565
C(21) H(28) 3.517 2_565
C(21) H(32) 3.536 2_565
C(22) H(28) 3.310 2_565
C(22) H(66) 3.567 2_565
C(24) H(32) 3.233 2_565
C(25) H(6) 3.549 2_565
C(25) H(28) 3.146 2_565
C(25) H(50) 3.402 2_565
C(25) H(52) 3.483 2_565
C(28) H(18) 3.510 2_555
C(29) H(33) 3.399 2_555
C(29) H(34) 3.314 2_555
C(30) H(34) 3.228 2_555
C(32) H(25) 3.255 2_565
C(32) H(37) 3.346 2_555
C(32) H(50) 3.185 2_565
C(32) H(51) 3.334 2_565
C(33) H(33) 3.356 2_555
C(37) H(17) 3.473 2_455
C(38) H(59) 3.397 1_445
C(42) H(32) 3.284 2_565
C(42) H(34) 3.227 2_565
C(43) H(64) 3.584 1_455
C(43) H(65) 3.373 1_455
C(44) H(69) 3.593 1_455
C(46) H(45) 3.513 1_665
C(51) H(1) 3.378 2_676
C(52) H(35) 3.483 2_666
C(53) H(5) 3.324 .
C(54) H(5) 3.394 .
C(56) H(9) 2.975 .
C(57) H(9) 3.003 .
C(58) H(5) 3.464 .
C(60) H(9) 2.948 .
C(60) H(47) 3.366 1_655
C(61) H(5) 3.439 .
C(62) H(44) 3.459 1_665
C(62) H(55) 3.422 1_655
C(63) H(42) 3.366 1_665
C(63) H(44) 3.486 1_665
C(64) H(16) 3.451 2_565
C(64) H(42) 2.831 1_665
C(65) H(5) 3.190 .
C(65) H(6) 3.483 .
C(65) H(42) 3.222 1_665
C(66) H(5) 2.966 .
C(66) H(45) 3.497 1_665
C(67) H(38) 3.329 1_665
C(68) H(6) 3.562 .
C(68) H(29) 3.359 2_565
C(68) H(42) 3.536 1_665
C(71) H(58) 3.298 1_655
C(72) H(58) 2.767 1_655
C(73) H(58) 3.023 1_655
C(75) H(10) 3.441 1_665
C(75) H(12) 3.489 1_665
C(76) H(14) 3.173 2_666
C(76) H(58) 3.469 1_655
H(1) F(1) 2.771 2_676
H(1) F(2) 2.814 2_676
H(1) F(8) 2.800 .
H(1) F(33) 3.170 1_455
H(1) F(34) 3.131 1_455
H(1) F(35) 3.554 1_455
H(1) C(51) 3.378 2_676
H(2) F(31) 3.575 1_455
H(2) F(32) 2.793 1_455
H(2) F(33) 2.512 1_455
H(2) F(34) 2.857 1_455
H(2) F(35) 3.452 1_455
H(3) F(2) 3.282 2_676
H(3) F(19) 2.685 .
H(3) F(20) 2.717 .
H(3) H(67) 3.403 .
H(4) F(11) 3.423 .
H(4) C(21) 3.394 2_565
H(4) H(20) 2.786 2_565
H(4) H(24) 2.928 2_565
H(5) F(19) 3.536 .
H(5) F(20) 3.228 .
H(5) C(53) 3.324 .
H(5) C(54) 3.394 .
H(5) C(58) 3.464 .
H(5) C(61) 3.439 .
H(5) C(65) 3.190 .
H(5) C(66) 2.966 .
H(5) H(67) 3.050 .
H(6) F(19) 3.421 .
H(6) F(20) 2.776 .
H(6) F(21) 3.167 .
H(6) C(21) 3.484 2_565
H(6) C(25) 3.549 2_565
H(6) C(65) 3.483 .
H(6) C(68) 3.562 .
H(6) H(20) 2.905 2_565
H(6) H(28) 3.309 2_565
H(6) H(29) 3.104 2_565
H(7) F(11) 3.560 .
H(7) H(20) 3.511 2_565
H(7) H(24) 3.030 2_565
H(8) F(12) 3.448 .
H(8) H(63) 3.485 .
H(9) F(10) 2.996 .
H(9) F(11) 2.512 .
H(9) F(12) 2.614 .
H(9) F(13) 2.957 .
H(9) C(56) 2.975 .
H(9) C(57) 3.003 .
H(9) C(60) 2.948 .
H(9) H(24) 3.424 2_565
H(9) H(63) 2.809 .
H(10) F(6) 2.843 2_666
H(10) F(9) 2.876 .
H(10) F(25) 2.917 1_445
H(10) F(26) 3.600 1_445
H(10) F(27) 3.041 1_445
H(10) F(28) 3.495 2_666
H(10) C(75) 3.441 1_445
H(10) H(63) 3.364 .
H(11) F(25) 3.092 1_445
H(11) F(27) 3.285 1_445
H(12) F(9) 3.369 .
H(12) F(25) 3.331 1_445
H(12) F(27) 2.540 1_445
H(12) F(28) 2.748 2_666
H(12) F(29) 3.382 2_666
H(12) F(36) 2.911 2_666
H(12) C(75) 3.489 1_445
H(13) F(8) 3.321 .
H(13) F(30) 3.531 1_455
H(13) F(31) 3.026 1_455
H(13) F(32) 2.736 1_455
H(13) F(33) 2.651 1_455
H(13) F(34) 2.983 1_455
H(13) F(35) 3.397 1_455
H(14) F(8) 2.901 .
H(14) F(9) 3.177 .
H(14) F(28) 2.193 2_666
H(14) F(29) 2.309 2_666
H(14) F(30) 2.656 2_666
H(14) F(31) 3.337 2_666
H(14) F(34) 3.400 2_666
H(14) F(35) 3.067 2_666
H(14) F(36) 2.573 2_666
H(14) C(76) 3.173 2_666
H(15) F(28) 3.382 2_666
H(15) F(32) 3.504 1_455
H(15) F(36) 3.295 2_666
H(16) F(17) 2.893 2_565
H(16) F(22) 3.428 2_565
H(16) C(64) 3.451 2_565
H(16) H(17) 3.286 2_455
H(16) H(42) 3.499 2_455
H(16) H(66) 2.555 2_565
H(17) C(37) 3.473 2_455
H(17) H(16) 3.286 2_455
H(17) H(17) 3.179 2_455
H(17) H(23) 3.402 2_455
H(17) H(41) 2.789 2_455
H(17) H(42) 3.511 2_455
H(18) F(17) 3.528 1_445
H(18) C(28) 3.510 2_555
H(18) H(30) 2.805 2_555
H(18) H(36) 3.313 2_555
H(18) H(37) 3.281 2_555
H(19) F(18) 3.388 1_455
H(19) F(18) 3.292 2_565
H(19) H(26) 3.021 2_465
H(20) S(1) 3.190 2_565
H(20) C(7) 3.280 2_565
H(20) H(4) 2.786 2_565
H(20) H(6) 2.905 2_565
H(20) H(7) 3.511 2_565
H(20) H(27) 3.244 2_565
H(20) H(28) 3.435 2_565
H(20) H(32) 3.045 2_565
H(21) F(10) 2.999 1_455
H(21) F(11) 3.315 1_455
H(21) F(14) 3.007 1_455
H(21) F(15) 3.507 1_455
H(23) F(17) 3.120 2_565
H(23) H(17) 3.402 2_455
H(24) F(10) 3.425 2_565
H(24) F(11) 3.018 2_565
H(24) H(4) 2.928 2_565
H(24) H(7) 3.030 2_565
H(24) H(9) 3.424 2_565
H(24) H(32) 3.111 2_565
H(25) C(32) 3.255 2_565
H(25) H(30) 3.385 2_565
H(25) H(32) 2.676 2_565
H(25) H(34) 3.016 2_565
H(26) F(11) 3.541 2_565
H(26) F(18) 3.421 1_455
H(26) F(18) 3.013 2_565
H(26) H(19) 3.021 2_465
H(27) F(21) 3.464 2_565
H(27) H(20) 3.244 2_565
H(27) H(28) 3.102 2_565
H(27) H(50) 3.301 2_565
H(27) H(52) 3.349 2_565
H(28) S(1) 3.469 2_565
H(28) F(21) 3.535 2_565
H(28) C(21) 3.517 2_565
H(28) C(22) 3.310 2_565
H(28) C(25) 3.146 2_565
H(28) H(6) 3.309 2_565
H(28) H(20) 3.435 2_565
H(28) H(27) 3.102 2_565
H(28) H(28) 2.662 2_565
H(28) H(50) 3.330 2_565
H(28) H(52) 3.049 2_565
H(29) F(20) 2.966 2_565
H(29) F(21) 2.067 2_565
H(29) F(22) 2.692 2_565
H(29) C(68) 3.359 2_565
H(29) H(6) 3.104 2_565
H(29) H(50) 3.017 2_565
H(29) H(52) 3.494 2_565
H(29) H(66) 3.461 2_565
H(30) C(15) 3.538 2_555
H(30) H(18) 2.805 2_555
H(30) H(25) 3.385 2_565
H(31) F(5) 3.445 2_666
H(31) F(25) 3.012 1_445
H(31) H(34) 3.413 2_555
H(31) H(56) 3.334 1_545
H(32) C(21) 3.536 2_565
H(32) C(24) 3.233 2_565
H(32) C(42) 3.284 2_565
H(32) H(20) 3.045 2_565
H(32) H(24) 3.111 2_565
H(32) H(25) 2.676 2_565
H(32) H(50) 3.066 2_565
H(32) H(51) 3.132 2_565
H(32) H(52) 3.099 2_565
H(33) C(29) 3.399 2_555
H(33) C(33) 3.356 2_555
H(33) H(37) 2.578 2_555
H(33) H(50) 3.021 2_565
H(34) C(29) 3.314 2_555
H(34) C(30) 3.228 2_555
H(34) C(42) 3.227 2_565
H(34) H(25) 3.016 2_565
H(34) H(31) 3.413 2_555
H(34) H(37) 3.361 2_555
H(34) H(50) 2.928 2_565
H(34) H(51) 2.789 2_565
H(34) H(52) 3.485 2_565
H(35) F(4) 3.339 2_666
H(35) F(5) 2.704 2_666
H(35) F(12) 3.510 .
H(35) F(22) 3.379 1_545
H(35) F(23) 2.992 1_545
H(35) F(24) 3.259 1_545
H(35) C(52) 3.483 2_666
H(36) F(12) 3.274 .
H(36) F(13) 3.529 .
H(36) F(23) 3.558 1_545
H(36) H(18) 3.313 2_555
H(36) H(49) 3.548 1_655
H(37) F(21) 3.335 1_545
H(37) F(22) 2.822 1_545
H(37) F(23) 3.163 1_545
H(37) C(14) 3.507 2_555
H(37) C(15) 3.272 2_555
H(37) C(32) 3.346 2_555
H(37) H(18) 3.281 2_555
H(37) H(33) 2.578 2_555
H(37) H(34) 3.361 2_555
H(38) F(16) 2.463 1_445
H(38) F(17) 3.292 1_445
H(38) C(67) 3.329 1_445
H(40) F(16) 3.506 1_445
H(40) F(25) 2.814 1_445
H(41) C(14) 3.574 2_455
H(41) H(17) 2.789 2_455
H(42) F(17) 3.559 1_445
H(42) F(22) 3.311 1_445
H(42) F(23) 2.984 1_445
H(42) F(24) 3.371 1_445
H(42) C(63) 3.366 1_445
H(42) C(64) 2.831 1_445
H(42) C(65) 3.222 1_445
H(42) C(68) 3.536 1_445
H(42) H(16) 3.499 2_455
H(42) H(17) 3.511 2_455
H(42) H(66) 2.772 1_445
H(44) C(62) 3.459 1_445
H(44) C(63) 3.486 1_445
H(44) H(59) 3.550 1_445
H(44) H(68) 3.178 1_445
H(45) F(3) 3.064 1_445
H(45) F(23) 3.553 1_445
H(45) F(24) 3.366 1_445
H(45) C(46) 3.513 1_445
H(45) C(66) 3.497 1_445
H(45) H(59) 2.626 1_445
H(45) H(68) 3.595 1_445
H(46) F(27) 3.502 1_445
H(46) H(59) 3.582 1_445
H(46) H(68) 3.523 1_445
H(47) F(12) 3.230 1_455
H(47) F(13) 3.071 1_455
H(47) F(14) 2.614 1_455
H(47) F(15) 2.538 1_455
H(47) C(60) 3.366 1_455
H(48) F(3) 3.329 1_445
H(48) F(4) 3.253 2_566
H(48) F(13) 3.353 1_455
H(48) F(14) 3.467 1_455
H(48) F(15) 3.114 1_455
H(49) F(4) 3.025 2_566
H(49) F(12) 3.160 1_455
H(49) F(13) 2.992 1_455
H(49) F(14) 3.600 1_455
H(49) F(15) 3.438 1_455
H(49) F(23) 2.958 1_445
H(49) F(24) 3.086 1_445
H(49) H(36) 3.548 1_455
H(50) F(21) 3.492 .
H(50) C(25) 3.402 2_565
H(50) C(32) 3.185 2_565
H(50) H(27) 3.301 2_565
H(50) H(28) 3.330 2_565
H(50) H(29) 3.017 2_565
H(50) H(32) 3.066 2_565
H(50) H(33) 3.021 2_565
H(50) H(34) 2.928 2_565
H(51) F(16) 3.018 1_455
H(51) C(32) 3.334 2_565
H(51) H(32) 3.132 2_565
H(51) H(34) 2.789 2_565
H(52) C(25) 3.483 2_565
H(52) H(27) 3.349 2_565
H(52) H(28) 3.049 2_565
H(52) H(29) 3.494 2_565
H(52) H(32) 3.099 2_565
H(52) H(34) 3.485 2_565
H(53) F(14) 2.847 1_455
H(53) F(15) 3.181 1_455
H(53) F(32) 3.168 1_455
H(53) H(64) 3.266 1_455
H(54) F(16) 3.235 1_455
H(54) F(18) 3.185 1_455
H(54) H(65) 3.488 1_455
H(55) F(16) 3.039 1_455
H(55) C(62) 3.422 1_455
H(55) H(64) 3.189 1_455
H(55) H(65) 2.531 1_455
H(56) F(5) 3.484 2_676
H(56) F(25) 3.142 1_455
H(56) H(31) 3.334 1_565
H(57) F(19) 2.968 .
H(57) F(20) 2.892 .
H(58) F(31) 3.598 1_455
H(58) F(32) 2.907 1_455
H(58) F(33) 2.894 1_455
H(58) F(34) 3.292 1_455
H(58) C(71) 3.298 1_455
H(58) C(72) 2.767 1_455
H(58) C(73) 3.023 1_455
H(58) C(76) 3.469 1_455
H(58) H(69) 2.830 1_455
H(59) C(38) 3.397 1_665
H(59) H(44) 3.550 1_665
H(59) H(45) 2.626 1_665
H(59) H(46) 3.582 1_665
H(60) F(3) 3.551 2_676
H(60) F(19) 2.640 2_676
H(60) F(20) 3.541 2_676
H(60) F(24) 3.094 2_676
H(60) H(67) 3.261 2_676
H(61) F(9) 3.536 2_666
H(61) F(26) 3.313 2_776
H(62) F(2) 2.941 2_676
H(63) F(6) 2.727 2_666
H(63) F(7) 3.432 2_666
H(63) C(3) 3.489 .
H(63) C(8) 3.396 .
H(63) H(8) 3.485 .
H(63) H(9) 2.809 .
H(63) H(10) 3.364 .
H(64) C(43) 3.584 1_655
H(64) H(53) 3.266 1_655
H(64) H(55) 3.189 1_655
H(65) C(43) 3.373 1_655
H(65) H(54) 3.488 1_655
H(65) H(55) 2.531 1_655
H(66) C(13) 3.183 2_565
H(66) C(17) 3.556 2_565
H(66) C(22) 3.567 2_565
H(66) H(16) 2.555 2_565
H(66) H(29) 3.461 2_565
H(66) H(42) 2.772 1_665
H(67) F(2) 2.968 2_676
H(67) H(3) 3.403 .
H(67) H(5) 3.050 .
H(67) H(60) 3.261 2_676
H(68) H(44) 3.178 1_665
H(68) H(45) 3.595 1_665
H(68) H(46) 3.523 1_665
H(69) F(1) 3.532 2_776
H(69) F(27) 3.421 2_776
H(69) C(44) 3.593 1_655
H(69) H(58) 2.830 1_655
H(70) F(7) 3.310 2_666
H(70) F(9) 3.412 2_666

loop_
_geom_torsion_atom_site_label_1
_geom_torsion_atom_site_label_2
_geom_torsion_atom_site_label_3
_geom_torsion_atom_site_label_4
_geom_torsion
S(1) Ir(1) C(1) C(2) -24.7(4)
S(1) Ir(1) C(1) C(5) -144.3(3)
S(1) Ir(1) C(1) C(6) 95.5(5)
C(1) Ir(1) S(1) C(11) 170.1(3)
S(1) Ir(1) C(2) C(1) 162.0(2)
S(1) Ir(1) C(2) C(3) -83.1(2)
S(1) Ir(1) C(2) C(7) 39.9(5)
C(2) Ir(1) S(1) C(11) 155.3(2)
S(1) Ir(1) C(3) C(2) 100.0(2)
S(1) Ir(1) C(3) C(4) -140.6(2)
S(1) Ir(1) C(3) C(8) -17.9(4)
C(3) Ir(1) S(1) C(11) 118.3(2)
S(1) Ir(1) C(4) C(3) 46.4(2)
S(1) Ir(1) C(4) C(5) 164.6(2)
S(1) Ir(1) C(4) C(9) -76.5(5)
C(4) Ir(1) S(1) C(11) 92.8(2)
S(1) Ir(1) C(5) C(1) 81.9(4)
S(1) Ir(1) C(5) C(4) -32.4(4)
S(1) Ir(1) C(5) C(10) -155.8(3)
C(5) Ir(1) S(1) C(11) 115.0(3)
C(35) Ir(1) S(1) C(11) -4.9(3)
C(40) Ir(1) S(1) C(11) -99.8(2)
C(1) Ir(1) C(2) C(3) 114.9(4)
C(1) Ir(1) C(2) C(7) -122.1(6)
C(2) Ir(1) C(1) C(5) -119.6(5)
C(2) Ir(1) C(1) C(6) 120.2(6)
C(1) Ir(1) C(3) C(2) -38.9(2)
C(1) Ir(1) C(3) C(4) 80.5(2)
C(1) Ir(1) C(3) C(8) -156.8(5)
C(3) Ir(1) C(1) C(2) 38.7(3)
C(3) Ir(1) C(1) C(5) -81.0(3)
C(3) Ir(1) C(1) C(6) 158.8(5)
C(1) Ir(1) C(4) C(3) -79.2(2)
C(1) Ir(1) C(4) C(5) 39.0(2)
C(1) Ir(1) C(4) C(9) 157.8(6)
C(4) Ir(1) C(1) C(2) 80.1(3)
C(4) Ir(1) C(1) C(5) -39.6(3)
C(4) Ir(1) C(1) C(6) -159.7(5)
C(1) Ir(1) C(5) C(4) -114.3(4)
C(1) Ir(1) C(5) C(10) 122.3(6)
C(5) Ir(1) C(1) C(2) 119.6(5)
C(5) Ir(1) C(1) C(6) -120.2(6)
C(35) Ir(1) C(1) C(2) 148.7(3)
C(35) Ir(1) C(1) C(5) 29.0(5)
C(35) Ir(1) C(1) C(6) -91.2(5)
C(40) Ir(1) C(1) C(2) -113.9(3)
C(40) Ir(1) C(1) C(5) 126.4(3)
C(40) Ir(1) C(1) C(6) 6.2(5)
C(2) Ir(1) C(3) C(4) 119.3(3)
C(2) Ir(1) C(3) C(8) -117.9(5)
C(3) Ir(1) C(2) C(1) -114.9(4)
C(3) Ir(1) C(2) C(7) 123.0(6)
C(2) Ir(1) C(4) C(3) -36.6(2)
C(2) Ir(1) C(4) C(5) 81.6(2)
C(2) Ir(1) C(4) C(9) -159.6(6)
C(4) Ir(1) C(2) C(1) -79.3(3)
C(4) Ir(1) C(2) C(3) 35.7(2)
C(4) Ir(1) C(2) C(7) 158.7(6)
C(2) Ir(1) C(5) C(1) 36.2(3)
C(2) Ir(1) C(5) C(4) -78.1(3)
C(2) Ir(1) C(5) C(10) 158.5(5)
C(5) Ir(1) C(2) C(1) -36.3(3)
C(5) Ir(1) C(2) C(3) 78.7(3)
C(5) Ir(1) C(2) C(7) -158.3(6)
C(35) Ir(1) C(2) C(1) -75.6(6)
C(35) Ir(1) C(2) C(3) 39.4(6)
C(35) Ir(1) C(2) C(7) 162.4(5)
C(40) Ir(1) C(2) C(1) 71.1(3)
C(40) Ir(1) C(2) C(3) -174.0(2)
C(40) Ir(1) C(2) C(7) -51.0(5)
C(3) Ir(1) C(4) C(5) 118.2(3)
C(3) Ir(1) C(4) C(9) -123.0(6)
C(4) Ir(1) C(3) C(2) -119.3(3)
C(4) Ir(1) C(3) C(8) 122.8(5)
C(3) Ir(1) C(5) C(1) 78.2(3)
C(3) Ir(1) C(5) C(4) -36.0(2)
C(3) Ir(1) C(5) C(10) -159.4(5)
C(5) Ir(1) C(3) C(2) -81.6(3)
C(5) Ir(1) C(3) C(4) 37.8(2)
C(5) Ir(1) C(3) C(8) 160.5(5)
C(35) Ir(1) C(3) C(2) -162.4(2)
C(35) Ir(1) C(3) C(4) -43.1(3)
C(35) Ir(1) C(3) C(8) 79.7(5)
C(40) Ir(1) C(3) C(2) 9.5(4)
C(40) Ir(1) C(3) C(4) 128.8(3)
C(40) Ir(1) C(3) C(8) -108.4(4)
C(4) Ir(1) C(5) C(1) 114.3(4)
C(4) Ir(1) C(5) C(10) -123.4(5)
C(5) Ir(1) C(4) C(3) -118.2(3)
C(5) Ir(1) C(4) C(9) 118.8(6)
C(35) Ir(1) C(4) C(3) 144.8(2)
C(35) Ir(1) C(4) C(5) -96.9(3)
C(35) Ir(1) C(4) C(9) 21.9(5)
C(40) Ir(1) C(4) C(3) -107.9(4)
C(40) Ir(1) C(4) C(5) 10.3(5)
C(40) Ir(1) C(4) C(9) 129.1(5)
C(35) Ir(1) C(5) C(1) -158.6(3)
C(35) Ir(1) C(5) C(4) 87.1(3)
C(35) Ir(1) C(5) C(10) -36.3(5)
C(40) Ir(1) C(5) C(1) -60.1(3)
C(40) Ir(1) C(5) C(4) -174.4(2)
C(40) Ir(1) C(5) C(10) 62.2(5)
Ir(1) S(1) C(11) C(12) 94.6(4)
Ir(1) S(1) C(11) C(16) -90.2(4)
F(11) F(10) F(14) F(15) -18(4)
F(11) F(10) F(14) C(60) -23(3)
F(14) F(10) F(11) C(60) 18(2)
F(11) F(10) C(60) F(12) 52.6(19)
F(11) F(10) C(60) F(13) 63(2)
F(11) F(10) C(60) F(14) 169.1(17)
F(11) F(10) C(60) F(15) 167.6(16)
F(11) F(10) C(60) C(57) -75.8(17)
F(14) F(10) C(60) F(11) -169.1(17)
F(14) F(10) C(60) F(12) -116.5(8)
F(14) F(10) C(60) F(13) -106.6(10)
F(14) F(10) C(60) F(15) -1.5(5)
F(14) F(10) C(60) C(57) 115.1(6)
C(60) F(10) F(14) F(15) 4.5(16)
F(10) F(11) C(60) F(12) -129.9(18)
F(10) F(11) C(60) F(13) -126.8(18)
F(10) F(11) C(60) F(14) -10.9(18)
F(10) F(11) C(60) F(15) -15.0(19)
F(10) F(11) C(60) C(57) 112.9(17)
F(13) F(12) C(60) F(10) 154(2)
F(13) F(12) C(60) F(11) 171(2)
F(13) F(12) C(60) F(14) 67(2)
F(13) F(12) C(60) F(15) 41(2)
F(13) F(12) C(60) C(57) -77(2)
F(12) F(13) C(60) F(10) -30(2)
F(12) F(13) C(60) F(11) -10(2)
F(12) F(13) C(60) F(14) -120(2)
F(12) F(13) C(60) F(15) -142(2)
F(12) F(13) C(60) C(57) 110.4(19)
F(10) F(14) F(15) C(60) -3.3(12)
F(10) F(14) C(60) F(11) 4.1(6)
F(10) F(14) C(60) F(12) 102.1(9)
F(10) F(14) C(60) F(13) 120.9(8)
F(10) F(14) C(60) F(15) 176.7(12)
F(10) F(14) C(60) C(57) -114.1(8)
F(15) F(14) C(60) F(10) -176.7(12)
F(15) F(14) C(60) F(11) -172.6(11)
F(15) F(14) C(60) F(12) -74.6(12)
F(15) F(14) C(60) F(13) -55.9(12)
F(15) F(14) C(60) C(57) 69.2(12)
F(14) F(15) C(60) F(10) 3.4(12)
F(14) F(15) C(60) F(11) 9.1(13)
F(14) F(15) C(60) F(12) 116.1(11)
F(14) F(15) C(60) F(13) 128.5(11)
F(14) F(15) C(60) C(57) -120.1(10)
F(20) F(19) C(68) F(21) 22.0(11)
F(20) F(19) C(68) F(22) 56.5(11)
F(20) F(19) C(68) F(23) 134.3(11)
F(20) F(19) C(68) F(24) 153.2(11)
F(20) F(19) C(68) C(65) -99.5(10)
C(68) F(19) F(20) F(21) -30.3(14)
F(19) F(20) F(21) F(22) 9(2)
F(19) F(20) F(21) C(68) 34.1(16)
F(19) F(20) C(68) F(21) -155.3(12)
F(19) F(20) C(68) F(22) -139.4(9)
F(19) F(20) C(68) F(23) -64.3(12)
F(19) F(20) C(68) F(24) -30.0(12)
F(19) F(20) C(68) C(65) 98.5(9)
F(21) F(20) C(68) F(19) 155.3(12)
F(21) F(20) C(68) F(22) 15.9(8)
F(21) F(20) C(68) F(23) 91.0(11)
F(21) F(20) C(68) F(24) 125.3(9)
F(21) F(20) C(68) C(65) -106.2(8)
C(68) F(20) F(21) F(22) -25.2(13)
F(20) F(21) F(22) F(23) -3.9(18)
F(20) F(21) F(22) C(68) 22.2(11)
F(20) F(21) C(68) F(19) -15.9(8)
F(20) F(21) C(68) F(22) -157.3(12)
F(20) F(21) C(68) F(23) -126.6(10)
F(20) F(21) C(68) F(24) -102.5(11)
F(20) F(21) C(68) C(65) 104.6(8)
F(22) F(21) C(68) F(19) 141.4(9)
F(22) F(21) C(68) F(20) 157.3(12)
F(22) F(21) C(68) F(23) 30.6(11)
F(22) F(21) C(68) F(24) 54.8(13)
F(22) F(21) C(68) C(65) -98.1(9)
C(68) F(21) F(22) F(23) -26.0(9)
F(21) F(22) F(23) F(24) 10(2)
F(21) F(22) F(23) C(68) 30.7(11)
F(21) F(22) C(68) F(19) -54.1(11)
F(21) F(22) C(68) F(20) -20.5(11)
F(21) F(22) C(68) F(23) -149.1(11)
F(21) F(22) C(68) F(24) -141.8(10)
F(21) F(22) C(68) C(65) 101.9(9)
F(23) F(22) C(68) F(19) 95.0(9)
F(23) F(22) C(68) F(20) 128.5(9)
F(23) F(22) C(68) F(21) 149.1(11)
F(23) F(22) C(68) F(24) 7.3(7)
F(23) F(22) C(68) C(65) -109.0(6)
C(68) F(22) F(23) F(24) -20(2)
F(22) F(23) F(24) C(68) 17.3(17)
F(22) F(23) C(68) F(19) -127.9(6)
F(22) F(23) C(68) F(20) -90.6(9)
F(22) F(23) C(68) F(21) -21.9(7)
F(22) F(23) C(68) F(24) -166.0(13)
F(22) F(23) C(68) C(65) 106.8(6)
F(24) F(23) C(68) F(19) 38.1(12)
F(24) F(23) C(68) F(20) 75.5(14)
F(24) F(23) C(68) F(21) 144.1(12)
F(24) F(23) C(68) F(22) 166.0(13)
F(24) F(23) C(68) C(65) -87.2(12)
F(23) F(24) C(68) F(19) -143.2(12)
F(23) F(24) C(68) F(20) -124.1(13)
F(23) F(24) C(68) F(21) -48.4(15)
F(23) F(24) C(68) F(22) -13.4(12)
F(23) F(24) C(68) C(65) 105.5(12)
F(29) F(28) F(30) F(31) 165(5)
F(29) F(28) F(30) C(76) 151(5)
F(30) F(28) F(29) F(31) -10(4)
F(30) F(28) F(29) C(76) -26(5)
F(29) F(28) F(36) F(34) 13(3)
F(29) F(28) F(36) F(35) 13(4)
F(29) F(28) F(36) C(76) 35(2)
F(36) F(28) F(29) F(30) -9(7)
F(36) F(28) F(29) F(31) -19(3)
F(36) F(28) F(29) C(76) -35(2)
F(29) F(28) C(76) F(30) -6.3(13)
F(29) F(28) C(76) F(31) -15.9(19)
F(29) F(28) C(76) F(32) -32(2)
F(29) F(28) C(76) F(33) -87.5(19)
F(29) F(28) C(76) F(34) -124.8(16)
F(29) F(28) C(76) F(35) -138.3(17)
F(29) F(28) C(76) F(36) -151(2)
F(29) F(28) C(76) C(73) 105.9(15)
C(76) F(28) F(29) F(30) 26(5)
C(76) F(28) F(29) F(31) 15.8(18)
F(30) F(28) F(36) F(34) 10(2)
F(30) F(28) F(36) F(35) 10(3)
F(30) F(28) F(36) C(76) 32.9(12)
F(36) F(28) F(30) F(29) 172(6)
F(36) F(28) F(30) F(31) -23(2)
F(36) F(28) F(30) C(76) -36.9(15)
F(30) F(28) C(76) F(29) 6.3(13)
F(30) F(28) C(76) F(31) -9.6(12)
F(30) F(28) C(76) F(32) -25.9(15)
F(30) F(28) C(76) F(33) -81.2(13)
F(30) F(28) C(76) F(34) -118.5(10)
F(30) F(28) C(76) F(35) -132.0(10)
F(30) F(28) C(76) F(36) -145.1(14)
F(30) F(28) C(76) C(73) 112.2(7)
C(76) F(28) F(30) F(29) -151(5)
C(76) F(28) F(30) F(31) 13.9(18)
F(36) F(28) C(76) F(29) 151(2)
F(36) F(28) C(76) F(30) 145.1(14)
F(36) F(28) C(76) F(31) 135.5(15)
F(36) F(28) C(76) F(32) 119.2(15)
F(36) F(28) C(76) F(33) 63.9(17)
F(36) F(28) C(76) F(34) 26.6(14)
F(36) F(28) C(76) F(35) 13.1(12)
F(36) F(28) C(76) C(73) -102.7(12)
C(76) F(28) F(36) F(34) -22.5(12)
C(76) F(28) F(36) F(35) -23(2)
F(28) F(29) F(30) F(31) -18(7)
F(28) F(29) F(30) C(76) -25(5)
F(28) F(29) F(31) F(30) 170(4)
F(28) F(29) F(31) F(32) -0(4)
F(28) F(29) F(31) F(33) 11(2)
F(28) F(29) F(31) C(76) -19(2)
F(28) F(29) C(76) F(30) 168(2)
F(28) F(29) C(76) F(31) 164.0(19)
F(28) F(29) C(76) F(32) 158.0(16)
F(28) F(29) C(76) F(33) 123.4(18)
F(28) F(29) C(76) F(34) 73.5(19)
F(28) F(29) C(76) F(35) 45.4(18)
F(28) F(29) C(76) F(36) 21.6(17)
F(28) F(29) C(76) C(73) -88.4(16)
F(30) F(29) F(31) F(32) -170(5)
F(30) F(29) F(31) F(33) -159(3)
F(30) F(29) F(31) C(76) 171(3)
F(31) F(29) F(30) F(28) 18(7)
F(31) F(29) F(30) C(76) -8(2)
F(30) F(29) C(76) F(28) -168(2)
F(30) F(29) C(76) F(31) -4.4(15)
F(30) F(29) C(76) F(32) -10.5(16)
F(30) F(29) C(76) F(33) -45.1(18)
F(30) F(29) C(76) F(34) -95.0(15)
F(30) F(29) C(76) F(35) -123.1(15)
F(30) F(29) C(76) F(36) -146.9(16)
F(30) F(29) C(76) C(73) 103.1(14)
C(76) F(29) F(30) F(28) 25(5)
C(76) F(29) F(30) F(31) 8(2)
F(31) F(29) C(76) F(28) -164.0(19)
F(31) F(29) C(76) F(30) 4.4(15)
F(31) F(29) C(76) F(32) -6.0(11)
F(31) F(29) C(76) F(33) -40.7(13)
F(31) F(29) C(76) F(34) -90.6(13)
F(31) F(29) C(76) F(35) -118.7(13)
F(31) F(29) C(76) F(36) -142.5(13)
F(31) F(29) C(76) C(73) 107.5(10)
C(76) F(29) F(31) F(30) -171(3)
C(76) F(29) F(31) F(32) 19(3)
C(76) F(29) F(31) F(33) 30.8(12)
F(28) F(30) F(31) F(29) -5(2)
F(28) F(30) F(31) F(32) 15(11)
F(28) F(30) F(31) F(33) 20(2)
F(28) F(30) F(31) C(76) -13.0(16)
F(28) F(30) C(76) F(29) -7.4(15)
F(28) F(30) C(76) F(31) 166.4(17)
F(28) F(30) C(76) F(32) 162.2(11)
F(28) F(30) C(76) F(33) 136.3(13)
F(28) F(30) C(76) F(34) 99.4(13)
F(28) F(30) C(76) F(35) 64.5(13)
F(28) F(30) C(76) F(36) 27.2(12)
F(28) F(30) C(76) C(73) -99.1(10)
F(29) F(30) F(31) F(32) 20(12)
F(29) F(30) F(31) F(33) 25(4)
F(29) F(30) F(31) C(76) -8(2)
F(29) F(30) C(76) F(28) 7.4(15)
F(29) F(30) C(76) F(31) 174(2)
F(29) F(30) C(76) F(32) 169.6(16)
F(29) F(30) C(76) F(33) 143.7(16)
F(29) F(30) C(76) F(34) 106.7(16)
F(29) F(30) C(76) F(35) 71.8(17)
F(29) F(30) C(76) F(36) 34.6(17)
F(29) F(30) C(76) C(73) -91.7(15)
F(31) F(30) C(76) F(28) -166.4(17)
F(31) F(30) C(76) F(29) -174(2)
F(31) F(30) C(76) F(32) -4.2(14)
F(31) F(30) C(76) F(33) -30.1(16)
F(31) F(30) C(76) F(34) -67.0(16)
F(31) F(30) C(76) F(35) -101.9(17)
F(31) F(30) C(76) F(36) -139.2(16)
F(31) F(30) C(76) C(73) 94.5(14)
C(76) F(30) F(31) F(29) 8(2)
C(76) F(30) F(31) F(32) 28(9)
C(76) F(30) F(31) F(33) 32.6(17)
F(29) F(31) F(32) F(33) 17(4)
F(29) F(31) F(32) C(76) -15(2)
F(29) F(31) F(33) F(32) -170(2)
F(29) F(31) F(33) F(34) 3(3)
F(29) F(31) F(33) F(35) 0.4(15)
F(29) F(31) F(33) C(76) -29.6(11)
F(29) F(31) C(76) F(28) 9.7(11)
F(29) F(31) C(76) F(30) -3.3(11)
F(29) F(31) C(76) F(32) 169.3(19)
F(29) F(31) C(76) F(33) 144.0(13)
F(29) F(31) C(76) F(34) 125.3(11)
F(29) F(31) C(76) F(35) 104.7(13)
F(29) F(31) C(76) F(36) 58.9(17)
F(29) F(31) C(76) C(73) -109.5(9)
F(30) F(31) F(32) F(33) 5(8)
F(30) F(31) F(32) C(76) -27(9)
F(30) F(31) F(33) F(32) -178(2)
F(30) F(31) F(33) F(34) -5(3)
F(30) F(31) F(33) F(35) -8(2)
F(30) F(31) F(33) C(76) -38(2)
F(30) F(31) C(76) F(28) 13.0(16)
F(30) F(31) C(76) F(29) 3.3(11)
F(30) F(31) C(76) F(32) 173(2)
F(30) F(31) C(76) F(33) 147.3(17)
F(30) F(31) C(76) F(34) 128.6(13)
F(30) F(31) C(76) F(35) 108.0(15)
F(30) F(31) C(76) F(36) 62(2)
F(30) F(31) C(76) C(73) -106.2(12)
F(32) F(31) F(33) F(34) 173(3)
F(32) F(31) F(33) F(35) 170(2)
F(32) F(31) F(33) C(76) 140(2)
F(33) F(31) F(32) C(76) -32(2)
F(32) F(31) C(76) F(28) -159.6(17)
F(32) F(31) C(76) F(29) -169.3(19)
F(32) F(31) C(76) F(30) -173(2)
F(32) F(31) C(76) F(33) -25.3(17)
F(32) F(31) C(76) F(34) -44.0(19)
F(32) F(31) C(76) F(35) -65(2)
F(32) F(31) C(76) F(36) -110(2)
F(32) F(31) C(76) C(73) 81.2(18)
C(76) F(31) F(32) F(33) 32(2)
F(33) F(31) C(76) F(28) -134.3(14)
F(33) F(31) C(76) F(29) -144.0(13)
F(33) F(31) C(76) F(30) -147.3(17)
F(33) F(31) C(76) F(32) 25.3(17)
F(33) F(31) C(76) F(34) -18.7(13)
F(33) F(31) C(76) F(35) -39.3(15)
F(33) F(31) C(76) F(36) -85.1(19)
F(33) F(31) C(76) C(73) 106.5(12)
C(76) F(31) F(33) F(32) -140(2)
C(76) F(31) F(33) F(34) 32(2)
C(76) F(31) F(33) F(35) 29.9(12)
F(31) F(32) F(33) F(34) -16(8)
F(31) F(32) F(33) F(35) -15(4)
F(31) F(32) F(33) C(76) -32(2)
F(31) F(32) C(76) F(28) 29(2)
F(31) F(32) C(76) F(29) 10.6(19)
F(31) F(32) C(76) F(30) 5.2(17)
F(31) F(32) C(76) F(33) 140(2)
F(31) F(32) C(76) F(34) 135(2)
F(31) F(32) C(76) F(35) 128.0(19)
F(31) F(32) C(76) F(36) 105(2)
F(31) F(32) C(76) C(73) -109.8(18)
F(33) F(32) C(76) F(28) -110(2)
F(33) F(32) C(76) F(29) -129.1(17)
F(33) F(32) C(76) F(30) -134.5(17)
F(33) F(32) C(76) F(31) -140(2)
F(33) F(32) C(76) F(34) -4.2(17)
F(33) F(32) C(76) F(35) -11.6(17)
F(33) F(32) C(76) F(36) -34(2)
F(33) F(32) C(76) C(73) 110.5(16)
C(76) F(32) F(33) F(31) 32(2)
C(76) F(32) F(33) F(34) 16(6)
C(76) F(32) F(33) F(35) 17(2)
F(31) F(33) F(34) F(35) -9(6)
F(31) F(33) F(34) F(36) -8(3)
F(31) F(33) F(34) C(76) -29(2)
F(31) F(33) F(35) F(34) 172(5)
F(31) F(33) F(35) F(36) -6(3)
F(31) F(33) F(35) C(76) -30.3(13)
F(31) F(33) C(76) F(28) 88.7(15)
F(31) F(33) C(76) F(29) 43.3(14)
F(31) F(33) C(76) F(30) 21.9(11)
F(31) F(33) C(76) F(32) -23.0(14)
F(31) F(33) C(76) F(34) 151(2)
F(31) F(33) C(76) F(35) 144.9(14)
F(31) F(33) C(76) F(36) 133.6(13)
F(31) F(33) C(76) C(73) -105.1(11)
F(32) F(33) F(34) F(35) 2(8)
F(32) F(33) F(34) F(36) 4(6)
F(32) F(33) F(34) C(76) -17(7)
F(32) F(33) F(35) F(34) -179(5)
F(32) F(33) F(35) F(36) 4(5)
F(32) F(33) F(35) C(76) -20(3)
F(32) F(33) C(76) F(28) 111.7(16)
F(32) F(33) C(76) F(29) 66.2(18)
F(32) F(33) C(76) F(30) 44.9(16)
F(32) F(33) C(76) F(31) 23.0(14)
F(32) F(33) C(76) F(34) 174(2)
F(32) F(33) C(76) F(35) 167.9(18)
F(32) F(33) C(76) F(36) 156.6(15)
F(32) F(33) C(76) C(73) -82.1(15)
F(34) F(33) F(35) F(36) -177(5)
F(34) F(33) F(35) C(76) 158(5)
F(35) F(33) F(34) F(36) 1(2)
F(35) F(33) F(34) C(76) -19(4)
F(34) F(33) C(76) F(28) -62(2)
F(34) F(33) C(76) F(29) -107.4(15)
F(34) F(33) C(76) F(30) -128.8(15)
F(34) F(33) C(76) F(31) -151(2)
F(34) F(33) C(76) F(32) -174(2)
F(34) F(33) C(76) F(35) -5.8(14)
F(34) F(33) C(76) F(36) -17.1(17)
F(34) F(33) C(76) C(73) 104.2(15)
C(76) F(33) F(34) F(35) 19(4)
C(76) F(33) F(34) F(36) 21(2)
F(35) F(33) C(76) F(28) -56.1(13)
F(35) F(33) C(76) F(29) -101.6(11)
F(35) F(33) C(76) F(30) -123.0(10)
F(35) F(33) C(76) F(31) -144.9(14)
F(35) F(33) C(76) F(32) -167.9(18)
F(35) F(33) C(76) F(34) 5.8(14)
F(35) F(33) C(76) F(36) -11.3(10)
F(35) F(33) C(76) C(73) 110.0(8)
C(76) F(33) F(35) F(34) -158(5)
C(76) F(33) F(35) F(36) 24(2)
F(33) F(34) F(35) F(36) 4(8)
F(33) F(34) F(35) C(76) -19(4)
F(33) F(34) F(36) F(28) 3(3)
F(33) F(34) F(36) F(35) -177(6)
F(33) F(34) F(36) C(76) -22(2)
F(33) F(34) C(76) F(28) 139.8(17)
F(33) F(34) C(76) F(29) 103.1(18)
F(33) F(34) C(76) F(30) 66.2(18)
F(33) F(34) C(76) F(31) 26.9(18)
F(33) F(34) C(76) F(32) 3.9(15)
F(33) F(34) C(76) F(35) 169(2)
F(33) F(34) C(76) F(36) 161.8(19)
F(33) F(34) C(76) C(73) -95.4(16)
F(35) F(34) F(36) F(28) -180(5)
F(35) F(34) F(36) C(76) 155(6)
F(36) F(34) F(35) F(33) -4(8)
F(36) F(34) F(35) C(76) -23(5)
F(35) F(34) C(76) F(28) -28.9(19)
F(35) F(34) C(76) F(29) -65.6(19)
F(35) F(34) C(76) F(30) -102.5(17)
F(35) F(34) C(76) F(31) -141.8(19)
F(35) F(34) C(76) F(32) -164.8(19)
F(35) F(34) C(76) F(33) -169(2)
F(35) F(34) C(76) F(36) -6.9(16)
F(35) F(34) C(76) C(73) 95.8(18)
C(76) F(34) F(35) F(33) 19(4)
C(76) F(34) F(35) F(36) 23(5)
F(36) F(34) C(76) F(28) -22.0(11)
F(36) F(34) C(76) F(29) -58.7(11)
F(36) F(34) C(76) F(30) -95.6(11)
F(36) F(34) C(76) F(31) -134.9(13)
F(36) F(34) C(76) F(32) -157.9(10)
F(36) F(34) C(76) F(33) -161.8(19)
F(36) F(34) C(76) F(35) 6.9(16)
F(36) F(34) C(76) C(73) 102.8(9)
C(76) F(34) F(36) F(28) 25.2(14)
C(76) F(34) F(36) F(35) -155(6)
F(33) F(35) F(36) F(28) 2(3)
F(33) F(35) F(36) F(34) 2(3)
F(33) F(35) F(36) C(76) -20(2)
F(33) F(35) C(76) F(28) 145.2(13)
F(33) F(35) C(76) F(29) 120.6(13)
F(33) F(35) C(76) F(30) 89.7(13)
F(33) F(35) C(76) F(31) 38.2(15)
F(33) F(35) C(76) F(32) 7.5(11)
F(33) F(35) C(76) F(34) -7.8(18)
F(33) F(35) C(76) F(36) 161.8(17)
F(33) F(35) C(76) C(73) -106.6(11)
F(34) F(35) F(36) F(28) 0(6)
F(34) F(35) F(36) C(76) -22(5)
F(34) F(35) C(76) F(28) 153.0(19)
F(34) F(35) C(76) F(29) 128.4(18)
F(34) F(35) C(76) F(30) 97.5(19)
F(34) F(35) C(76) F(31) 46(2)
F(34) F(35) C(76) F(32) 15.3(19)
F(34) F(35) C(76) F(33) 7.8(18)
F(34) F(35) C(76) F(36) 170(2)
F(34) F(35) C(76) C(73) -98.8(17)
F(36) F(35) C(76) F(28) -16.6(14)
F(36) F(35) C(76) F(29) -41.2(16)
F(36) F(35) C(76) F(30) -72.1(16)
F(36) F(35) C(76) F(31) -123.6(17)
F(36) F(35) C(76) F(32) -154.3(14)
F(36) F(35) C(76) F(33) -161.8(17)
F(36) F(35) C(76) F(34) -170(2)
F(36) F(35) C(76) C(73) 91.6(14)
C(76) F(35) F(36) F(28) 22(2)
C(76) F(35) F(36) F(34) 22(5)
F(28) F(36) C(76) F(29) -16.4(12)
F(28) F(36) C(76) F(30) -33.1(14)
F(28) F(36) C(76) F(31) -72(2)
F(28) F(36) C(76) F(32) -120.4(16)
F(28) F(36) C(76) F(33) -140.7(15)
F(28) F(36) C(76) F(34) -152.6(15)
F(28) F(36) C(76) F(35) -158(2)
F(28) F(36) C(76) C(73) 96.6(12)
F(34) F(36) C(76) F(28) 152.6(15)
F(34) F(36) C(76) F(29) 136.3(11)
F(34) F(36) C(76) F(30) 119.5(11)
F(34) F(36) C(76) F(31) 80.7(18)
F(34) F(36) C(76) F(32) 32.2(14)
F(34) F(36) C(76) F(33) 11.9(12)
F(34) F(36) C(76) F(35) -5.5(13)
F(34) F(36) C(76) C(73) -110.8(9)
F(35) F(36) C(76) F(28) 158(2)
F(35) F(36) C(76) F(29) 141.7(15)
F(35) F(36) C(76) F(30) 125.0(14)
F(35) F(36) C(76) F(31) 86(2)
F(35) F(36) C(76) F(32) 37.7(19)
F(35) F(36) C(76) F(33) 17.4(16)
F(35) F(36) C(76) F(34) 5.5(13)
F(35) F(36) C(76) C(73) -105.3(14)
Ir(1) C(1) C(2) C(3) -65.4(3)
Ir(1) C(1) C(2) C(7) 125.5(5)
Ir(1) C(1) C(5) C(4) 65.1(3)
Ir(1) C(1) C(5) C(10) -122.0(5)
C(2) C(1) C(5) Ir(1) -60.5(3)
C(2) C(1) C(5) C(4) 4.5(5)
C(2) C(1) C(5) C(10) 177.5(5)
C(5) C(1) C(2) Ir(1) 60.1(3)
C(5) C(1) C(2) C(3) -5.3(5)
C(5) C(1) C(2) C(7) -174.3(5)
C(6) C(1) C(2) Ir(1) -122.3(5)
C(6) C(1) C(2) C(3) 172.3(4)
C(6) C(1) C(2) C(7) 3.2(8)
C(6) C(1) C(5) Ir(1) 121.9(5)
C(6) C(1) C(5) C(4) -173.0(4)
C(6) C(1) C(5) C(10) -0.0(7)
Ir(1) C(2) C(3) C(4) -60.1(3)
Ir(1) C(2) C(3) C(8) 120.6(4)
C(1) C(2) C(3) Ir(1) 64.1(3)
C(1) C(2) C(3) C(4) 4.0(5)
C(1) C(2) C(3) C(8) -175.2(4)
C(7) C(2) C(3) Ir(1) -126.8(4)
C(7) C(2) C(3) C(4) 173.1(4)
C(7) C(2) C(3) C(8) -6.1(7)
Ir(1) C(3) C(4) C(5) -60.4(3)
Ir(1) C(3) C(4) C(9) 126.0(4)
C(2) C(3) C(4) Ir(1) 59.2(3)
C(2) C(3) C(4) C(5) -1.2(5)
C(2) C(3) C(4) C(9) -174.9(4)
C(8) C(3) C(4) Ir(1) -121.6(4)
C(8) C(3) C(4) C(5) 177.9(4)
C(8) C(3) C(4) C(9) 4.3(8)
Ir(1) C(4) C(5) C(1) -64.7(3)
Ir(1) C(4) C(5) C(10) 122.4(5)
C(3) C(4) C(5) Ir(1) 62.7(3)
C(3) C(4) C(5) C(1) -2.0(5)
C(3) C(4) C(5) C(10) -174.9(4)
C(9) C(4) C(5) Ir(1) -123.6(4)
C(9) C(4) C(5) C(1) 171.7(4)
C(9) C(4) C(5) C(10) -1.2(8)
S(1) C(11) C(12) C(13) -179.5(4)
S(1) C(11) C(12) C(17) 5.8(7)
S(1) C(11) C(16) C(15) 179.7(4)
S(1) C(11) C(16) C(26) -4.0(7)
C(12) C(11) C(16) C(15) -5.0(7)
C(12) C(11) C(16) C(26) 171.3(5)
C(16) C(11) C(12) C(13) 5.2(7)
C(16) C(11) C(12) C(17) -169.5(5)
C(11) C(12) C(13) C(14) -1.8(8)
C(11) C(12) C(17) C(18) -120.9(5)
C(11) C(12) C(17) C(22) 69.2(6)
C(13) C(12) C(17) C(18) 64.3(6)
C(13) C(12) C(17) C(22) -105.7(5)
C(17) C(12) C(13) C(14) 173.5(5)
C(12) C(13) C(14) C(15) -1.7(9)
C(13) C(14) C(15) C(16) 1.8(9)
C(14) C(15) C(16) C(11) 1.6(8)
C(14) C(15) C(16) C(26) -175.1(5)
C(11) C(16) C(26) C(27) -71.7(6)
C(11) C(16) C(26) C(31) 115.5(5)
C(15) C(16) C(26) C(27) 104.7(5)
C(15) C(16) C(26) C(31) -68.1(6)
C(12) C(17) C(18) C(19) -167.0(4)
C(12) C(17) C(18) C(23) 12.8(6)
C(12) C(17) C(22) C(21) 168.0(3)
C(12) C(17) C(22) C(25) -9.5(6)
C(18) C(17) C(22) C(21) -2.0(6)
C(18) C(17) C(22) C(25) -179.5(3)
C(22) C(17) C(18) C(19) 3.1(6)
C(22) C(17) C(18) C(23) -177.1(4)
C(17) C(18) C(19) C(20) -1.2(7)
C(23) C(18) C(19) C(20) 179.0(4)
C(18) C(19) C(20) C(21) -1.9(7)
C(18) C(19) C(20) C(24) 178.6(4)
C(19) C(20) C(21) C(22) 3.1(6)
C(24) C(20) C(21) C(22) -177.5(4)
C(20) C(21) C(22) C(17) -1.1(6)
C(20) C(21) C(22) C(25) 176.4(4)
C(16) C(26) C(27) C(28) -176.2(4)
C(16) C(26) C(27) C(32) 3.1(6)
C(16) C(26) C(31) C(30) 176.0(4)
C(16) C(26) C(31) C(34) -4.6(6)
C(27) C(26) C(31) C(30) 3.1(6)
C(27) C(26) C(31) C(34) -177.5(4)
C(31) C(26) C(27) C(28) -3.3(6)
C(31) C(26) C(27) C(32) 176.1(4)
C(26) C(27) C(28) C(29) 0.8(7)
C(32) C(27) C(28) C(29) -178.5(4)
C(27) C(28) C(29) C(30) 1.7(7)
C(27) C(28) C(29) C(33) -178.0(5)
C(28) C(29) C(30) C(31) -1.9(7)
C(33) C(29) C(30) C(31) 177.8(5)
C(29) C(30) C(31) C(26) -0.6(7)
C(29) C(30) C(31) C(34) -180.0(3)
C(46) C(45) C(50) C(49) 1.0(7)
C(50) C(45) C(46) C(47) -1.1(6)
C(46) C(45) B(1) C(53) -142.2(4)
C(46) C(45) B(1) C(61) -22.3(6)
C(46) C(45) B(1) C(69) 98.6(5)
B(1) C(45) C(46) C(47) -171.8(4)
C(50) C(45) B(1) C(53) 47.5(6)
C(50) C(45) B(1) C(61) 167.4(3)
C(50) C(45) B(1) C(69) -71.7(5)
B(1) C(45) C(50) C(49) 172.1(4)
C(45) C(46) C(47) C(48) 0.1(5)
C(45) C(46) C(47) C(51) 177.9(4)
C(46) C(47) C(48) C(49) 0.9(7)
C(46) C(47) C(51) F(1) -88.9(6)
C(46) C(47) C(51) F(2) 151.2(4)
C(46) C(47) C(51) F(3) 31.0(7)
C(48) C(47) C(51) F(1) 88.9(6)
C(48) C(47) C(51) F(2) -31.0(6)
C(48) C(47) C(51) F(3) -151.2(5)
C(51) C(47) C(48) C(49) -176.9(4)
C(47) C(48) C(49) C(50) -1.0(7)
C(47) C(48) C(49) C(52) 179.8(4)
C(48) C(49) C(50) C(45) 0.0(7)
C(48) C(49) C(52) F(4) 80.5(6)
C(48) C(49) C(52) F(5) -38.7(8)
C(48) C(49) C(52) F(6) -156.3(4)
C(50) C(49) C(52) F(4) -98.8(7)
C(50) C(49) C(52) F(5) 142.1(6)
C(50) C(49) C(52) F(6) 24.5(7)
C(52) C(49) C(50) C(45) 179.2(5)
C(54) C(53) C(58) C(57) -1.5(7)
C(58) C(53) C(54) C(55) 2.7(7)
C(54) C(53) B(1) C(45) 12.5(7)
C(54) C(53) B(1) C(61) -112.5(5)
C(54) C(53) B(1) C(69) 126.7(5)
B(1) C(53) C(54) C(55) -177.2(4)
C(58) C(53) B(1) C(45) -167.4(4)
C(58) C(53) B(1) C(61) 67.7(6)
C(58) C(53) B(1) C(69) -53.2(5)
B(1) C(53) C(58) C(57) 178.4(4)
C(53) C(54) C(55) C(56) -1.9(8)
C(53) C(54) C(55) C(59) 175.3(4)
C(54) C(55) C(56) C(57) -0.1(6)
C(54) C(55) C(59) F(7) -70.9(7)
C(54) C(55) C(59) F(8) 48.7(6)
C(54) C(55) C(59) F(9) 167.6(5)
C(56) C(55) C(59) F(7) 106.3(6)
C(56) C(55) C(59) F(8) -134.1(5)
C(56) C(55) C(59) F(9) -15.2(8)
C(59) C(55) C(56) C(57) -177.3(5)
C(55) C(56) C(57) C(58) 1.3(8)
C(55) C(56) C(57) C(60) 179.5(5)
C(56) C(57) C(58) C(53) -0.5(8)
C(56) C(57) C(60) F(10) 132.4(7)
C(56) C(57) C(60) F(11) 109.9(6)
C(56) C(57) C(60) F(12) 8.9(9)
C(56) C(57) C(60) F(13) -11.0(8)
C(56) C(57) C(60) F(14) -135.9(7)
C(56) C(57) C(60) F(15) -110.6(6)
C(58) C(57) C(60) F(10) -49.4(8)
C(58) C(57) C(60) F(11) -71.8(6)
C(58) C(57) C(60) F(12) -172.8(6)
C(58) C(57) C(60) F(13) 167.2(6)
C(58) C(57) C(60) F(14) 42.3(9)
C(58) C(57) C(60) F(15) 67.6(7)
C(60) C(57) C(58) C(53) -178.8(5)
C(62) C(61) C(66) C(65) -0.6(5)
C(66) C(61) C(62) C(63) -1.9(6)
C(62) C(61) B(1) C(45) 145.4(3)
C(62) C(61) B(1) C(53) -89.8(4)
C(62) C(61) B(1) C(69) 30.2(5)
B(1) C(61) C(62) C(63) 169.6(3)
C(66) C(61) B(1) C(45) -43.6(5)
C(66) C(61) B(1) C(53) 81.2(5)
C(66) C(61) B(1) C(69) -158.8(3)
B(1) C(61) C(66) C(65) -172.2(3)
C(61) C(62) C(63) C(64) 2.0(6)
C(61) C(62) C(63) C(67) -175.4(4)
C(62) C(63) C(64) C(65) 0.5(6)
C(62) C(63) C(67) F(16) -37.6(7)
C(62) C(63) C(67) F(17) -157.7(4)
C(62) C(63) C(67) F(18) 80.4(5)
C(64) C(63) C(67) F(16) 145.0(5)
C(64) C(63) C(67) F(17) 24.9(6)
C(64) C(63) C(67) F(18) -97.1(6)
C(67) C(63) C(64) C(65) 177.9(4)
C(63) C(64) C(65) C(66) -3.0(6)
C(63) C(64) C(65) C(68) 174.7(4)
C(64) C(65) C(66) C(61) 3.1(6)
C(64) C(65) C(68) F(19) 156.7(4)
C(64) C(65) C(68) F(20) 112.7(6)
C(64) C(65) C(68) F(21) 44.1(8)
C(64) C(65) C(68) F(22) -3.7(6)
C(64) C(65) C(68) F(23) -81.6(7)
C(64) C(65) C(68) F(24) -114.9(6)
C(66) C(65) C(68) F(19) -25.6(5)
C(66) C(65) C(68) F(20) -69.5(7)
C(66) C(65) C(68) F(21) -138.2(6)
C(66) C(65) C(68) F(22) 174.0(4)
C(66) C(65) C(68) F(23) 96.2(7)
C(66) C(65) C(68) F(24) 62.9(7)
C(68) C(65) C(66) C(61) -174.6(3)
C(70) C(69) C(74) C(73) 0.1(5)
C(74) C(69) C(70) C(71) -1.7(6)
C(70) C(69) B(1) C(45) -69.5(5)
C(70) C(69) B(1) C(53) 169.2(4)
C(70) C(69) B(1) C(61) 52.7(5)
B(1) C(69) C(70) C(71) 170.9(4)
C(74) C(69) B(1) C(45) 102.3(4)
C(74) C(69) B(1) C(53) -19.0(6)
C(74) C(69) B(1) C(61) -135.4(4)
B(1) C(69) C(74) C(73) -172.1(4)
C(69) C(70) C(71) C(72) 1.8(7)
C(69) C(70) C(71) C(75) -179.5(4)
C(70) C(71) C(72) C(73) -0.3(6)
C(70) C(71) C(75) F(25) -83.2(7)
C(70) C(71) C(75) F(26) 153.3(5)
C(70) C(71) C(75) F(27) 34.6(6)
C(72) C(71) C(75) F(25) 95.5(6)
C(72) C(71) C(75) F(26) -28.0(8)
C(72) C(71) C(75) F(27) -146.7(5)
C(75) C(71) C(72) C(73) -179.0(4)
C(71) C(72) C(73) C(74) -1.2(7)
C(71) C(72) C(73) C(76) -179.9(4)
C(72) C(73) C(74) C(69) 1.3(7)
C(72) C(73) C(76) F(28) 106.3(7)
C(72) C(73) C(76) F(29) 144.3(6)
C(72) C(73) C(76) F(30) 177.8(6)
C(72) C(73) C(76) F(31) -135.3(10)
C(72) C(73) C(76) F(32) -101.4(6)
C(72) C(73) C(76) F(33) -63.7(8)
C(72) C(73) C(76) F(34) -19.5(10)
C(72) C(73) C(76) F(35) 12.8(11)
C(72) C(73) C(76) F(36) 53.4(10)
C(74) C(73) C(76) F(28) -72.4(7)
C(74) C(73) C(76) F(29) -34.4(8)
C(74) C(73) C(76) F(30) -0.9(9)
C(74) C(73) C(76) F(31) 46.0(12)
C(74) C(73) C(76) F(32) 79.9(7)
C(74) C(73) C(76) F(33) 117.6(8)
C(74) C(73) C(76) F(34) 161.8(7)
C(74) C(73) C(76) F(35) -165.9(8)
C(74) C(73) C(76) F(36) -125.3(9)
C(76) C(73) C(74) C(69) 180.0(4)
